data_4079425
loop_
_publ_author_name
'Stennett, Tom E.'
'Haddow, Mairi F.'
'Wass, Duncan F.'

_publ_section_title
;
 Avoiding MAO: Alternative Activation Methods in Selective Ethylene
 Oligomerization
;
_journal_issue 19
_journal_name_full Organometallics
_journal_page_first 6960
_journal_paper_doi 10.1021/om300739m
_journal_volume 31
_journal_year 2012
_chemical_formula_moiety '4(C16 Al F36 O4), 2(C58 H62 Cr N2 O8 P4), 2(C6 H5 Cl), C6 H14'
_chemical_formula_sum 'C198 H148 Al2 Cl2 Cr2 F144 N4 O32 P8'
_chemical_formula_weight 6361.79
_chemical_name_systematic
; 
 ? 
;
_space_group_IT_number 2
_symmetry_cell_setting triclinic
_symmetry_space_group_name_Hall '-P 1'
_symmetry_space_group_name_H-M 'P -1'
_atom_sites_solution_hydrogens geom
_atom_sites_solution_primary direct
_atom_sites_solution_secondary difmap
_audit_creation_method SHELXL-97
_cell_angle_alpha 101.273(2)
_cell_angle_beta 96.016(2)
_cell_angle_gamma 109.868(2)
_cell_formula_units_Z 2
_cell_length_a 18.9938(7)
_cell_length_b 26.2607(10)
_cell_length_c 26.8200(11)
_cell_measurement_reflns_used 9678
_cell_measurement_temperature 100(2)
_cell_measurement_theta_max 27.57
_cell_measurement_theta_min 2.31
_cell_volume 12124.0(8)
_computing_cell_refinement 'Apex II (Bruker, 2008)'
_computing_data_collection 'Apex II (Bruker, 2008)'
_computing_data_reduction 'SAINT V7.68A (Bruker, 2010)'
_computing_structure_refinement 'SHELXL-97 (Sheldrick, 2008)'
_computing_structure_solution 'SHELXS-97 (Sheldrick, 2008)'
_diffrn_ambient_temperature 100(2)
_diffrn_measured_fraction_theta_full 0.993
_diffrn_measured_fraction_theta_max 0.993
_diffrn_measurement_device_type 'Bruker Apex II kappa CCD area detector'
_diffrn_measurement_method 'phi and omega scans'
_diffrn_radiation_monochromator graphite
_diffrn_radiation_source 'fine-focus sealed tube'
_diffrn_radiation_type MoK\a
_diffrn_radiation_wavelength 0.71073
_diffrn_reflns_av_R_equivalents 0.0445
_diffrn_reflns_av_sigmaI/netI 0.0444
_diffrn_reflns_limit_h_max 24
_diffrn_reflns_limit_h_min -24
_diffrn_reflns_limit_k_max 34
_diffrn_reflns_limit_k_min -34
_diffrn_reflns_limit_l_max 34
_diffrn_reflns_limit_l_min -34
_diffrn_reflns_number 211738
_diffrn_reflns_theta_full 27.67
_diffrn_reflns_theta_max 27.67
_diffrn_reflns_theta_min 0.79
_exptl_absorpt_coefficient_mu 0.357
_exptl_absorpt_correction_T_max 0.7456
_exptl_absorpt_correction_T_min 0.6609
_exptl_absorpt_correction_type multi-scan
_exptl_absorpt_process_details SADABS-2008/1
_exptl_crystal_colour blue
_exptl_crystal_density_diffrn 1.743
_exptl_crystal_density_method 'not measured'
_exptl_crystal_description needle
_exptl_crystal_F_000 6340
_exptl_crystal_size_max 0.2
_exptl_crystal_size_mid 0.15
_exptl_crystal_size_min 0.1
_refine_diff_density_max 3.661
_refine_diff_density_min -1.886
_refine_diff_density_rms 0.180
_refine_ls_extinction_method none
_refine_ls_goodness_of_fit_ref 1.025
_refine_ls_hydrogen_treatment constr
_refine_ls_matrix_type fullcycle
_refine_ls_number_parameters 3404
_refine_ls_number_reflns 56242
_refine_ls_number_restraints 301
_refine_ls_restrained_S_all 1.036
_refine_ls_R_factor_all 0.1510
_refine_ls_R_factor_gt 0.1177
_refine_ls_shift/su_max 0.001
_refine_ls_shift/su_mean 0.000
_refine_ls_structure_factor_coef Fsqd
_refine_ls_weighting_details 'calc w=1/[\s^2^(Fo^2^)+(0.1837P)^2^+107.5389P] where P=(Fo^2^+2Fc^2^)/3'
_refine_ls_weighting_scheme calc
_refine_ls_wR_factor_gt 0.3096
_refine_ls_wR_factor_ref 0.3458
_reflns_number_gt 40682
_reflns_number_total 56242
_reflns_threshold_expression >2sigma(I)
_cod_data_source_file om300739m_si_003.cif
_cod_data_source_block ts263a_0m
_cod_database_code 4079425

loop_
_symmetry_equiv_pos_as_xyz
'x, y, z'
'-x, -y, -z'

loop_
_atom_site_label
_atom_site_type_symbol
_atom_site_fract_x
_atom_site_fract_y
_atom_site_fract_z
_atom_site_U_iso_or_equiv
_atom_site_adp_type
_atom_site_occupancy
_atom_site_symmetry_multiplicity
_atom_site_calc_flag
_atom_site_refinement_flags
_atom_site_disorder_assembly
_atom_site_disorder_group
Cr1 Cr 0.75685(4) 0.10677(3) 0.73701(3) 0.01263(16) Uani 1 1 d . . .
P1 P 0.80776(7) 0.15975(5) 0.82745(5) 0.0137(2) Uani 1 1 d . . .
P2 P 0.76360(7) 0.20426(5) 0.75204(5) 0.0141(2) Uani 1 1 d . . .
P3 P 0.65727(7) 0.04608(5) 0.66074(5) 0.0140(2) Uani 1 1 d . . .
P4 P 0.73553(7) 0.00737(5) 0.72701(5) 0.0137(2) Uani 1 1 d . . .
N1 N 0.7953(3) 0.21823(18) 0.81685(17) 0.0163(8) Uani 1 1 d . . .
N2 N 0.6551(2) -0.01117(18) 0.68253(17) 0.0157(8) Uani 1 1 d . . .
O1 O 0.8913(2) 0.03153(18) 0.77043(16) 0.0230(8) Uani 1 1 d . . .
O2 O 0.6371(2) 0.01463(18) 0.80126(16) 0.0248(8) Uani 1 1 d . . .
O3 O 0.5889(2) 0.11761(17) 0.61610(17) 0.0245(8) Uani 1 1 d . . .
O4 O 0.7809(2) 0.05895(17) 0.59701(14) 0.0200(8) Uani 1 1 d . . .
O5 O 0.6264(2) 0.1785(2) 0.79785(18) 0.0296(9) Uani 1 1 d . . .
O6 O 0.7665(2) 0.19515(17) 0.64398(15) 0.0231(8) Uani 1 1 d . . .
O7 O 0.8245(2) 0.07572(16) 0.87527(15) 0.0216(8) Uani 1 1 d . . .
O8 O 0.8916(2) 0.14804(16) 0.74761(14) 0.0169(7) Uani 1 1 d . . .
C1 C 0.6472(3) 0.0227(2) 0.5912(2) 0.0174(10) Uani 1 1 d . . .
C2 C 0.5738(3) -0.0076(2) 0.5614(2) 0.0215(11) Uani 1 1 d . . .
H2 H 0.5307 -0.0117 0.5775 0.026 Uiso 1 1 calc R . .
C3 C 0.5630(4) -0.0316(3) 0.5093(2) 0.0260(12) Uani 1 1 d . . .
H3 H 0.5131 -0.0522 0.4897 0.031 Uiso 1 1 calc R . .
C4 C 0.6260(4) -0.0251(3) 0.4859(2) 0.0264(12) Uani 1 1 d . . .
H4 H 0.6190 -0.0416 0.4500 0.032 Uiso 1 1 calc R . .
C5 C 0.6992(4) 0.0053(2) 0.5140(2) 0.0237(11) Uani 1 1 d . . .
H5 H 0.7417 0.0099 0.4971 0.028 Uiso 1 1 calc R . .
C6 C 0.7106(3) 0.0291(2) 0.5669(2) 0.0189(10) Uani 1 1 d . . .
C7 C 0.8455(3) 0.0629(3) 0.5720(2) 0.0279(12) Uani 1 1 d . . .
H7A H 0.8432 0.0253 0.5564 0.042 Uiso 1 1 calc R . .
H7B H 0.8926 0.0829 0.5977 0.042 Uiso 1 1 calc R . .
H7C H 0.8445 0.0832 0.5451 0.042 Uiso 1 1 calc R . .
C8 C 0.5690(3) 0.0557(2) 0.6707(2) 0.0205(10) Uani 1 1 d . . .
C9 C 0.5455(3) 0.0931(2) 0.6485(2) 0.0190(10) Uani 1 1 d . . .
C10 C 0.4801(3) 0.1032(3) 0.6603(2) 0.0274(12) Uani 1 1 d . . .
H10 H 0.4636 0.1281 0.6453 0.033 Uiso 1 1 calc R . .
C11 C 0.4402(4) 0.0762(3) 0.6940(3) 0.0349(15) Uani 1 1 d . . .
H11 H 0.3958 0.0827 0.7018 0.042 Uiso 1 1 calc R . .
C12 C 0.4636(4) 0.0402(3) 0.7167(3) 0.0342(15) Uani 1 1 d . . .
H12 H 0.4357 0.0224 0.7400 0.041 Uiso 1 1 calc R . .
C13 C 0.5280(3) 0.0303(3) 0.7052(2) 0.0258(12) Uani 1 1 d . . .
H13 H 0.5444 0.0058 0.7211 0.031 Uiso 1 1 calc R . .
C14 C 0.5683(4) 0.1582(3) 0.5956(3) 0.0327(14) Uani 1 1 d . . .
H14A H 0.5163 0.1406 0.5755 0.049 Uiso 1 1 calc R . .
H14B H 0.6036 0.1728 0.5731 0.049 Uiso 1 1 calc R . .
H14C H 0.5710 0.1889 0.6241 0.049 Uiso 1 1 calc R . .
C15 C 0.7105(3) -0.0364(2) 0.7715(2) 0.0167(10) Uani 1 1 d . . .
C16 C 0.7387(3) -0.0788(2) 0.7734(2) 0.0205(10) Uani 1 1 d . . .
H16 H 0.7728 -0.0843 0.7514 0.025 Uiso 1 1 calc R . .
C17 C 0.7173(4) -0.1131(3) 0.8072(2) 0.0277(12) Uani 1 1 d . . .
H17 H 0.7364 -0.1420 0.8083 0.033 Uiso 1 1 calc R . .
C18 C 0.6677(4) -0.1043(3) 0.8393(2) 0.0286(13) Uani 1 1 d . . .
H18 H 0.6526 -0.1278 0.8621 0.034 Uiso 1 1 calc R . .
C19 C 0.6395(3) -0.0620(2) 0.8389(2) 0.0232(11) Uani 1 1 d . . .
H19 H 0.6057 -0.0566 0.8613 0.028 Uiso 1 1 calc R . .
C20 C 0.6613(3) -0.0278(2) 0.8053(2) 0.0188(10) Uani 1 1 d . . .
C21 C 0.5856(4) 0.0248(3) 0.8341(3) 0.0346(15) Uani 1 1 d . . .
H21A H 0.5391 -0.0088 0.8270 0.052 Uiso 1 1 calc R . .
H21B H 0.5725 0.0561 0.8273 0.052 Uiso 1 1 calc R . .
H21C H 0.6100 0.0338 0.8704 0.052 Uiso 1 1 calc R . .
C22 C 0.8025(3) -0.0145(2) 0.6938(2) 0.0178(10) Uani 1 1 d . . .
C23 C 0.7837(4) -0.0436(2) 0.6418(2) 0.0235(11) Uani 1 1 d . . .
H23 H 0.7328 -0.0559 0.6237 0.028 Uiso 1 1 calc R . .
C24 C 0.8388(4) -0.0548(3) 0.6163(2) 0.0291(13) Uani 1 1 d . . .
H24 H 0.8253 -0.0752 0.5811 0.035 Uiso 1 1 calc R . .
C25 C 0.9133(4) -0.0361(3) 0.6422(3) 0.0318(14) Uani 1 1 d . . .
H25 H 0.9511 -0.0428 0.6243 0.038 Uiso 1 1 calc R . .
C26 C 0.9335(4) -0.0076(3) 0.6943(3) 0.0296(13) Uani 1 1 d . . .
H26 H 0.9845 0.0041 0.7120 0.036 Uiso 1 1 calc R . .
C27 C 0.8785(3) 0.0037(2) 0.7202(2) 0.0202(10) Uani 1 1 d . . .
C28 C 0.9663(3) 0.0481(3) 0.8003(3) 0.0293(13) Uani 1 1 d . . .
H28A H 0.9776 0.0147 0.8024 0.044 Uiso 1 1 calc R . .
H28B H 0.9685 0.0692 0.8353 0.044 Uiso 1 1 calc R . .
H28C H 1.0038 0.0715 0.7837 0.044 Uiso 1 1 calc R . .
C29 C 0.5994(3) -0.0685(2) 0.6606(2) 0.0242(11) Uani 1 1 d . . .
H29A H 0.6074 -0.0929 0.6821 0.036 Uiso 1 1 calc R . .
H29B H 0.6061 -0.0822 0.6254 0.036 Uiso 1 1 calc R . .
H29C H 0.5477 -0.0686 0.6597 0.036 Uiso 1 1 calc R . .
C30 C 0.6889(3) 0.2317(2) 0.7435(2) 0.0187(10) Uani 1 1 d . . .
C31 C 0.6917(3) 0.2688(2) 0.7123(2) 0.0230(11) Uani 1 1 d . . .
H31 H 0.7347 0.2816 0.6964 0.028 Uiso 1 1 calc R . .
C32 C 0.6313(4) 0.2873(3) 0.7042(3) 0.0339(15) Uani 1 1 d . . .
H32 H 0.6329 0.3120 0.6823 0.041 Uiso 1 1 calc R . .
C33 C 0.5703(4) 0.2698(3) 0.7278(3) 0.0353(16) Uani 1 1 d . . .
H33 H 0.5299 0.2829 0.7223 0.042 Uiso 1 1 calc R . .
C34 C 0.5655(4) 0.2336(3) 0.7596(3) 0.0321(14) Uani 1 1 d . . .
H34 H 0.5227 0.2221 0.7759 0.039 Uiso 1 1 calc R . .
C35 C 0.6255(3) 0.2142(2) 0.7673(2) 0.0232(11) Uani 1 1 d . . .
C36 C 0.5691(4) 0.1671(3) 0.8297(3) 0.0400(16) Uani 1 1 d . . .
H36A H 0.5685 0.2024 0.8495 0.060 Uiso 1 1 calc R . .
H36B H 0.5808 0.1459 0.8536 0.060 Uiso 1 1 calc R . .
H36C H 0.5191 0.1452 0.8077 0.060 Uiso 1 1 calc R . .
C37 C 0.8413(3) 0.2459(2) 0.7253(2) 0.0180(10) Uani 1 1 d . . .
C38 C 0.9112(3) 0.2823(2) 0.7559(2) 0.0211(11) Uani 1 1 d . . .
H38 H 0.9176 0.2888 0.7925 0.025 Uiso 1 1 calc R . .
C39 C 0.9714(3) 0.3092(2) 0.7334(3) 0.0269(12) Uani 1 1 d . . .
H39 H 1.0187 0.3336 0.7546 0.032 Uiso 1 1 calc R . .
C40 C 0.9624(4) 0.3003(3) 0.6802(3) 0.0294(13) Uani 1 1 d . . .
H40 H 1.0032 0.3198 0.6651 0.035 Uiso 1 1 calc R . .
C41 C 0.8935(3) 0.2629(3) 0.6482(2) 0.0262(12) Uani 1 1 d . . .
H41 H 0.8874 0.2569 0.6117 0.031 Uiso 1 1 calc R . .
C42 C 0.8342(3) 0.2347(2) 0.6711(2) 0.0203(10) Uani 1 1 d . . .
C43 C 0.7596(4) 0.1782(3) 0.5890(2) 0.0271(12) Uani 1 1 d . . .
H43A H 0.7599 0.2093 0.5738 0.041 Uiso 1 1 calc R . .
H43B H 0.7117 0.1463 0.5745 0.041 Uiso 1 1 calc R . .
H43C H 0.8025 0.1674 0.5810 0.041 Uiso 1 1 calc R . .
C44 C 0.7744(3) 0.1464(2) 0.8857(2) 0.0187(10) Uani 1 1 d . . .
C45 C 0.7864(3) 0.1022(2) 0.9038(2) 0.0189(10) Uani 1 1 d . . .
C46 C 0.7582(3) 0.0886(3) 0.9474(2) 0.0242(11) Uani 1 1 d . . .
H46 H 0.7672 0.0598 0.9604 0.029 Uiso 1 1 calc R . .
C47 C 0.7171(3) 0.1172(3) 0.9716(2) 0.0274(12) Uani 1 1 d . . .
H47 H 0.6981 0.1078 1.0013 0.033 Uiso 1 1 calc R . .
C48 C 0.7030(3) 0.1591(3) 0.9534(2) 0.0287(13) Uani 1 1 d . . .
H48 H 0.6740 0.1779 0.9702 0.034 Uiso 1 1 calc R . .
C49 C 0.7313(3) 0.1737(2) 0.9107(2) 0.0228(11) Uani 1 1 d . . .
H49 H 0.7213 0.2025 0.8982 0.027 Uiso 1 1 calc R . .
C50 C 0.8398(4) 0.0316(2) 0.8929(2) 0.0259(12) Uani 1 1 d . . .
H50A H 0.8760 0.0474 0.9258 0.039 Uiso 1 1 calc R . .
H50B H 0.8615 0.0127 0.8671 0.039 Uiso 1 1 calc R . .
H50C H 0.7922 0.0047 0.8979 0.039 Uiso 1 1 calc R . .
C51 C 0.9094(3) 0.1766(2) 0.8388(2) 0.0155(9) Uani 1 1 d . . .
C52 C 0.9565(3) 0.1968(2) 0.8876(2) 0.0201(10) Uani 1 1 d . . .
H52 H 0.9350 0.2012 0.9178 0.024 Uiso 1 1 calc R . .
C53 C 1.0350(3) 0.2105(2) 0.8920(2) 0.0257(12) Uani 1 1 d . . .
H53 H 1.0669 0.2237 0.9252 0.031 Uiso 1 1 calc R . .
C54 C 1.0660(3) 0.2049(3) 0.8479(2) 0.0253(12) Uani 1 1 d . . .
H54 H 1.1196 0.2150 0.8510 0.030 Uiso 1 1 calc R . .
C55 C 1.0206(3) 0.1848(2) 0.7992(2) 0.0206(10) Uani 1 1 d . . .
H55 H 1.0426 0.1812 0.7692 0.025 Uiso 1 1 calc R . .
C56 C 0.9423(3) 0.1701(2) 0.7948(2) 0.0181(10) Uani 1 1 d . . .
C57 C 0.9241(3) 0.1475(3) 0.7015(2) 0.0236(11) Uani 1 1 d . . .
H57A H 0.9579 0.1855 0.7024 0.035 Uiso 1 1 calc R . .
H57B H 0.8832 0.1337 0.6711 0.035 Uiso 1 1 calc R . .
H57C H 0.9533 0.1230 0.6996 0.035 Uiso 1 1 calc R . .
C58 C 0.8158(4) 0.2726(2) 0.8535(2) 0.0239(11) Uani 1 1 d . . .
H58A H 0.8373 0.3025 0.8363 0.036 Uiso 1 1 calc R . .
H58B H 0.8536 0.2760 0.8830 0.036 Uiso 1 1 calc R . .
H58C H 0.7702 0.2757 0.8658 0.036 Uiso 1 1 calc R . .
Cr2 Cr 0.29697(5) 0.41204(3) 0.25221(3) 0.01441(17) Uani 1 1 d . . .
N3 N 0.2110(3) 0.28833(18) 0.20124(17) 0.0174(8) Uani 1 1 d . . .
N4 N 0.3509(3) 0.52947(18) 0.32218(17) 0.0188(9) Uani 1 1 d . . .
O9 O 0.2624(3) 0.49435(19) 0.15267(16) 0.0315(10) Uani 1 1 d . . .
O10 O 0.1656(3) 0.45694(19) 0.29701(19) 0.0318(10) Uani 1 1 d . . .
O11 O 0.4998(2) 0.50722(17) 0.28442(16) 0.0230(8) Uani 1 1 d . . .
O12 O 0.3754(3) 0.38823(18) 0.38307(17) 0.0281(9) Uani 1 1 d . . .
O13 O 0.1884(3) 0.29952(19) 0.31308(17) 0.0282(9) Uani 1 1 d . . .
O14 O 0.4547(2) 0.35657(18) 0.28430(16) 0.0255(8) Uani 1 1 d . . .
O15 O 0.0972(2) 0.40513(18) 0.16442(19) 0.0291(9) Uani 1 1 d . . .
O16 O 0.3262(2) 0.39684(18) 0.16454(15) 0.0231(8) Uani 1 1 d . . .
P5 P 0.18509(7) 0.34151(5) 0.19052(5) 0.0146(2) Uani 1 1 d . . .
P6 P 0.29504(8) 0.31570(5) 0.24332(5) 0.0152(2) Uani 1 1 d . . .
P7 P 0.30219(8) 0.50876(5) 0.26029(5) 0.0154(2) Uani 1 1 d . . .
P8 P 0.37016(8) 0.47492(5) 0.33635(5) 0.0158(3) Uani 1 1 d . . .
C59 C 0.0845(3) 0.3230(2) 0.1907(2) 0.0183(10) Uani 1 1 d . . .
C60 C 0.0417(3) 0.2774(3) 0.2076(2) 0.0255(12) Uani 1 1 d . . .
H60 H 0.0652 0.2539 0.2190 0.031 Uiso 1 1 calc R . .
C61 C -0.0359(4) 0.2657(3) 0.2078(3) 0.0307(13) Uani 1 1 d . . .
H61 H -0.0652 0.2344 0.2192 0.037 Uiso 1 1 calc R . .
C62 C -0.0697(3) 0.3001(3) 0.1913(3) 0.0311(13) Uani 1 1 d . . .
H62 H -0.1225 0.2917 0.1909 0.037 Uiso 1 1 calc R . .
C63 C -0.0280(3) 0.3463(3) 0.1754(2) 0.0271(12) Uani 1 1 d . . .
H63 H -0.0520 0.3694 0.1639 0.033 Uiso 1 1 calc R . .
C64 C 0.0494(3) 0.3587(2) 0.1763(2) 0.0221(11) Uani 1 1 d . . .
C65 C 0.0638(4) 0.4431(3) 0.1500(4) 0.0406(17) Uani 1 1 d . . .
H65A H 0.0372 0.4284 0.1139 0.061 Uiso 1 1 calc R . .
H65B H 0.1039 0.4797 0.1539 0.061 Uiso 1 1 calc R . .
H65C H 0.0274 0.4471 0.1724 0.061 Uiso 1 1 calc R . .
C66 C 0.1975(3) 0.3437(2) 0.1253(2) 0.0194(10) Uani 1 1 d . . .
C67 C 0.1405(4) 0.3189(2) 0.0816(2) 0.0239(11) Uani 1 1 d . . .
H67 H 0.0895 0.3003 0.0852 0.029 Uiso 1 1 calc R . .
C68 C 0.1568(4) 0.3208(3) 0.0329(2) 0.0306(13) Uani 1 1 d . . .
H68 H 0.1172 0.3045 0.0034 0.037 Uiso 1 1 calc R . .
C69 C 0.2311(4) 0.3465(3) 0.0273(2) 0.0341(14) Uani 1 1 d . . .
H69 H 0.2423 0.3469 -0.0063 0.041 Uiso 1 1 calc R . .
C70 C 0.2899(4) 0.3720(3) 0.0702(2) 0.0314(13) Uani 1 1 d . . .
H70 H 0.3410 0.3894 0.0660 0.038 Uiso 1 1 calc R . .
C71 C 0.2727(3) 0.3716(2) 0.1193(2) 0.0217(11) Uani 1 1 d . . .
C72 C 0.4054(3) 0.4207(3) 0.1599(3) 0.0299(13) Uani 1 1 d . . .
H72A H 0.4192 0.3922 0.1384 0.045 Uiso 1 1 calc R . .
H72B H 0.4376 0.4338 0.1944 0.045 Uiso 1 1 calc R . .
H72C H 0.4128 0.4522 0.1440 0.045 Uiso 1 1 calc R . .
C73 C 0.3675(3) 0.3054(2) 0.2078(2) 0.0210(11) Uani 1 1 d . . .
C74 C 0.3518(4) 0.2800(3) 0.1549(2) 0.0256(12) Uani 1 1 d . . .
H74 H 0.3006 0.2642 0.1369 0.031 Uiso 1 1 calc R . .
C75 C 0.4096(4) 0.2774(3) 0.1284(3) 0.0338(14) Uani 1 1 d . . .
H75 H 0.3982 0.2599 0.0925 0.041 Uiso 1 1 calc R . .
C76 C 0.4845(4) 0.3006(3) 0.1547(3) 0.0371(15) Uani 1 1 d . . .
H76 H 0.5241 0.2981 0.1367 0.044 Uiso 1 1 calc R . .
C77 C 0.5024(4) 0.3274(3) 0.2069(3) 0.0310(13) Uani 1 1 d . . .
H77 H 0.5539 0.3437 0.2244 0.037 Uiso 1 1 calc R . .
C78 C 0.4443(3) 0.3302(2) 0.2335(2) 0.0239(11) Uani 1 1 d . . .
C79 C 0.5321(3) 0.3849(3) 0.3115(3) 0.0296(13) Uani 1 1 d . . .
H79A H 0.5568 0.3577 0.3120 0.044 Uiso 1 1 calc R . .
H79B H 0.5326 0.4034 0.3470 0.044 Uiso 1 1 calc R . .
H79C H 0.5597 0.4128 0.2939 0.044 Uiso 1 1 calc R . .
C80 C 0.2863(3) 0.2711(2) 0.2876(2) 0.0206(10) Uani 1 1 d . . .
C81 C 0.2310(4) 0.2678(2) 0.3191(2) 0.0256(12) Uani 1 1 d . . .
C82 C 0.2227(4) 0.2339(3) 0.3539(3) 0.0345(14) Uani 1 1 d . . .
H82 H 0.1861 0.2324 0.3758 0.041 Uiso 1 1 calc R . .
C83 C 0.2682(5) 0.2024(3) 0.3564(3) 0.0393(17) Uani 1 1 d . . .
H83 H 0.2619 0.1787 0.3796 0.047 Uiso 1 1 calc R . .
C84 C 0.3224(4) 0.2049(3) 0.3255(3) 0.0341(15) Uani 1 1 d . . .
H84 H 0.3532 0.1832 0.3276 0.041 Uiso 1 1 calc R . .
C85 C 0.3319(4) 0.2391(2) 0.2914(2) 0.0252(12) Uani 1 1 d . . .
H85 H 0.3696 0.2410 0.2705 0.030 Uiso 1 1 calc R . .
C86 C 0.1245(4) 0.2912(3) 0.3385(3) 0.0367(15) Uani 1 1 d . . .
H86A H 0.0946 0.2511 0.3317 0.055 Uiso 1 1 calc R . .
H86B H 0.0926 0.3100 0.3255 0.055 Uiso 1 1 calc R . .
H86C H 0.1424 0.3068 0.3759 0.055 Uiso 1 1 calc R . .
C87 C 0.2229(3) 0.5320(2) 0.2617(2) 0.0219(11) Uani 1 1 d . . .
C88 C 0.1602(3) 0.5016(3) 0.2802(3) 0.0278(12) Uani 1 1 d . . .
C89 C 0.0976(4) 0.5183(3) 0.2820(3) 0.0428(17) Uani 1 1 d . . .
H89 H 0.0549 0.4981 0.2952 0.051 Uiso 1 1 calc R . .
C90 C 0.0990(4) 0.5649(3) 0.2642(4) 0.048(2) Uani 1 1 d . . .
H90 H 0.0566 0.5763 0.2652 0.057 Uiso 1 1 calc R . .
C91 C 0.1593(4) 0.5945(3) 0.2453(3) 0.0427(18) Uani 1 1 d . . .
H91 H 0.1588 0.6262 0.2334 0.051 Uiso 1 1 calc R . .
C92 C 0.2223(4) 0.5781(2) 0.2435(3) 0.0289(13) Uani 1 1 d . . .
H92 H 0.2644 0.5984 0.2300 0.035 Uiso 1 1 calc R . .
C93 C 0.1027(5) 0.4244(4) 0.3170(3) 0.0472(19) Uani 1 1 d . . .
H93A H 0.0950 0.4482 0.3473 0.071 Uiso 1 1 calc R . .
H93B H 0.1137 0.3936 0.3270 0.071 Uiso 1 1 calc R . .
H93C H 0.0565 0.4093 0.2903 0.071 Uiso 1 1 calc R . .
C94 C 0.3607(3) 0.5490(2) 0.2220(2) 0.0199(10) Uani 1 1 d . . .
C95 C 0.4332(3) 0.5895(2) 0.2416(2) 0.0240(11) Uani 1 1 d . . .
H95 H 0.4536 0.5985 0.2775 0.029 Uiso 1 1 calc R . .
C96 C 0.4759(4) 0.6171(3) 0.2089(3) 0.0313(13) Uani 1 1 d . . .
H96 H 0.5251 0.6450 0.2226 0.038 Uiso 1 1 calc R . .
C97 C 0.4467(4) 0.6039(3) 0.1565(3) 0.0344(15) Uani 1 1 d . . .
H97 H 0.4762 0.6228 0.1345 0.041 Uiso 1 1 calc R . .
C98 C 0.3748(4) 0.5634(3) 0.1358(2) 0.0321(14) Uani 1 1 d . . .
H98 H 0.3548 0.5548 0.0999 0.039 Uiso 1 1 calc R . .
C99 C 0.3324(4) 0.5355(2) 0.1681(2) 0.0250(12) Uani 1 1 d . . .
C100 C 0.2276(5) 0.4803(3) 0.0988(2) 0.0393(16) Uani 1 1 d . . .
H10A H 0.2182 0.5125 0.0906 0.059 Uiso 1 1 calc R . .
H10B H 0.1792 0.4485 0.0922 0.059 Uiso 1 1 calc R . .
H10C H 0.2617 0.4704 0.0772 0.059 Uiso 1 1 calc R . .
C101 C 0.4698(3) 0.5029(2) 0.3667(2) 0.0218(11) Uani 1 1 d . . .
C102 C 0.4926(4) 0.5108(3) 0.4199(2) 0.0328(14) Uani 1 1 d . . .
H102 H 0.4552 0.5019 0.4410 0.039 Uiso 1 1 calc R . .
C103 C 0.5696(4) 0.5317(3) 0.4422(3) 0.0413(18) Uani 1 1 d . . .
H103 H 0.5848 0.5375 0.4784 0.050 Uiso 1 1 calc R . .
C104 C 0.6236(4) 0.5439(3) 0.4114(3) 0.0417(17) Uani 1 1 d . . .
H104 H 0.6761 0.5573 0.4266 0.050 Uiso 1 1 calc R . .
C105 C 0.6030(4) 0.5371(3) 0.3585(3) 0.0318(14) Uani 1 1 d . . .
H105 H 0.6409 0.5465 0.3379 0.038 Uiso 1 1 calc R . .
C106 C 0.5257(3) 0.5161(2) 0.3360(2) 0.0219(11) Uani 1 1 d . . .
C107 C 0.5557(4) 0.5260(3) 0.2533(3) 0.0298(13) Uani 1 1 d . . .
H10D H 0.5891 0.5649 0.2696 0.045 Uiso 1 1 calc R . .
H10E H 0.5301 0.5237 0.2188 0.045 Uiso 1 1 calc R . .
H10F H 0.5862 0.5024 0.2503 0.045 Uiso 1 1 calc R . .
C108 C 0.3187(3) 0.4545(2) 0.3871(2) 0.0217(11) Uani 1 1 d . . .
C109 C 0.3264(3) 0.4097(2) 0.4050(2) 0.0240(11) Uani 1 1 d . . .
C110 C 0.2863(4) 0.3897(3) 0.4421(2) 0.0315(14) Uani 1 1 d . . .
H110 H 0.2921 0.3594 0.4542 0.038 Uiso 1 1 calc R . .
C111 C 0.2374(4) 0.4150(3) 0.4615(3) 0.0391(16) Uani 1 1 d . . .
H111 H 0.2104 0.4022 0.4873 0.047 Uiso 1 1 calc R . .
C112 C 0.2281(4) 0.4585(4) 0.4432(3) 0.0410(16) Uani 1 1 d . . .
H112 H 0.1936 0.4747 0.4558 0.049 Uiso 1 1 calc R . .
C113 C 0.2686(4) 0.4786(3) 0.4068(2) 0.0300(13) Uani 1 1 d . . .
H113 H 0.2625 0.5090 0.3951 0.036 Uiso 1 1 calc R . .
C114 C 0.4015(4) 0.3525(3) 0.4077(3) 0.0349(15) Uani 1 1 d . . .
H11A H 0.4249 0.3719 0.4438 0.052 Uiso 1 1 calc R . .
H11B H 0.4393 0.3428 0.3897 0.052 Uiso 1 1 calc R . .
H11C H 0.3583 0.3183 0.4063 0.052 Uiso 1 1 calc R . .
C115 C 0.3719(4) 0.5846(2) 0.3580(2) 0.0257(12) Uani 1 1 d . . .
H11D H 0.3832 0.5817 0.3936 0.039 Uiso 1 1 calc R . .
H11E H 0.3295 0.5977 0.3543 0.039 Uiso 1 1 calc R . .
H11F H 0.4170 0.6112 0.3498 0.039 Uiso 1 1 calc R . .
C116 C 0.1716(3) 0.2284(2) 0.1750(2) 0.0238(11) Uani 1 1 d . . .
H11G H 0.1436 0.2088 0.1986 0.036 Uiso 1 1 calc R . .
H11H H 0.2092 0.2124 0.1650 0.036 Uiso 1 1 calc R . .
H11I H 0.1358 0.2244 0.1441 0.036 Uiso 1 1 calc R . .
Al1 Al 0.77842(9) 0.47681(7) 0.10126(6) 0.0183(3) Uani 1 1 d . . .
O17 O 0.7038(5) 0.4928(5) 0.0772(4) 0.035(2) Uani 0.520(3) 1 d P A 1
O18 O 0.7693(5) 0.4702(3) 0.1638(3) 0.0233(17) Uani 0.520(3) 1 d P A 1
O19 O 0.7464(5) 0.4103(4) 0.0584(4) 0.035(2) Uani 0.520(3) 1 d P A 1
O20 O 0.8610(5) 0.5359(4) 0.1086(4) 0.035(2) Uani 0.520(3) 1 d P A 1
C117 C 0.6438(10) 0.5102(5) 0.0836(5) 0.021(3) Uiso 0.520(3) 1 d PD A 1
C118 C 0.5774(8) 0.4585(5) 0.0913(5) 0.034(4) Uiso 0.520(3) 1 d PD A 1
C119 C 0.6219(8) 0.5195(5) 0.0297(5) 0.048(4) Uiso 0.520(3) 1 d PD A 1
C120 C 0.6635(7) 0.5629(5) 0.1261(4) 0.035(3) Uiso 0.520(3) 1 d PD A 1
C121 C 0.8074(6) 0.4764(4) 0.2132(5) 0.023(2) Uiso 0.520(3) 1 d PD A 1
C122 C 0.7441(7) 0.4589(5) 0.2462(5) 0.047(4) Uiso 0.520(3) 1 d PD A 1
C123 C 0.8617(8) 0.5396(6) 0.2404(6) 0.061(5) Uiso 0.520(3) 1 d PD A 1
C124 C 0.8519(7) 0.4366(5) 0.2095(5) 0.056(4) Uiso 0.520(3) 1 d PD A 1
C125 C 0.7535(4) 0.3700(3) 0.0272(3) 0.0404(16) Uiso 1 1 d D . .
C126 C 0.6993(10) 0.3607(8) -0.0252(7) 0.217(13) Uiso 1 1 d D A .
C127 C 0.7136(11) 0.3275(9) 0.0599(8) 0.35(3) Uiso 1 1 d D A .
C128 C 0.8245(10) 0.3580(8) 0.0159(7) 0.171(9) Uiso 1 1 d D A .
C130 C 0.9947(7) 0.5648(5) 0.1100(4) 0.030(3) Uiso 0.520(3) 1 d PD A 1
C129 C 0.9168(13) 0.5670(9) 0.0878(7) 0.028(10) Uiso 0.520(3) 1 d PD A 1
C131 C 0.9223(6) 0.6288(5) 0.1024(4) 0.033(3) Uiso 0.520(3) 1 d PD A 1
C132 C 0.9019(7) 0.5464(5) 0.0283(4) 0.036(3) Uiso 0.520(3) 1 d PD A 1
F1 F 0.5661(7) 0.4654(5) 0.1393(4) 0.066(3) Uiso 0.520(3) 1 d PD A 1
F2 F 0.5075(5) 0.4506(4) 0.0652(4) 0.050(2) Uiso 0.520(3) 1 d PD A 1
F3 F 0.5812(5) 0.4091(3) 0.0761(3) 0.0414(19) Uiso 0.520(3) 1 d PD A 1
F4 F 0.5858(7) 0.4712(5) -0.0073(5) 0.082(4) Uiso 0.520(3) 1 d PD A 1
F5 F 0.5685(5) 0.5432(3) 0.0299(3) 0.0440(19) Uiso 0.520(3) 1 d PD A 1
F6 F 0.6781(8) 0.5509(6) 0.0142(7) 0.110(5) Uiso 0.520(3) 1 d PD A 1
F7 F 0.6073(8) 0.5768(6) 0.1335(6) 0.087(4) Uiso 0.520(3) 1 d PD A 1
F8 F 0.7159(12) 0.6080(11) 0.1206(13) 0.231(14) Uiso 0.520(3) 1 d PD A 1
F9 F 0.6940(7) 0.5581(5) 0.1695(5) 0.077(3) Uiso 0.520(3) 1 d PD A 1
F10 F 0.7182(8) 0.4977(5) 0.2604(5) 0.089(4) Uiso 0.520(3) 1 d PD A 1
F11 F 0.7693(6) 0.4481(4) 0.2895(4) 0.055(2) Uiso 0.520(3) 1 d PD A 1
F12 F 0.6885(8) 0.4137(5) 0.2198(6) 0.098(5) Uiso 0.520(3) 1 d PD A 1
F13 F 0.8116(6) 0.5635(5) 0.2241(4) 0.135(7) Uiso 0.520(3) 1 d PD A 1
F14 F 0.8722(8) 0.5446(7) 0.2925(5) 0.098(4) Uiso 0.520(3) 1 d PD A 1
F15 F 0.9238(7) 0.5470(5) 0.2222(5) 0.077(3) Uiso 0.520(3) 1 d PD A 1
F16 F 0.8942(5) 0.4455(4) 0.1725(4) 0.053(2) Uiso 0.520(3) 1 d PD A 1
F17 F 0.8996(5) 0.4446(4) 0.2530(3) 0.047(2) Uiso 0.520(3) 1 d PD A 1
F18 F 0.8025(7) 0.3796(5) 0.1963(5) 0.076(3) Uiso 0.520(3) 1 d PD A 1
F19 F 0.6307(7) 0.3586(5) -0.0122(5) 0.162(4) Uiso 1 1 d D . .
F20 F 0.7366(9) 0.4077(6) -0.0374(6) 0.199(6) Uiso 1 1 d D . .
F21 F 0.6958(10) 0.3109(6) -0.0508(7) 0.220(7) Uiso 1 1 d D . .
F22 F 0.6715(11) 0.3478(10) 0.0867(8) 0.311(11) Uiso 1 1 d D . .
F23 F 0.7669(10) 0.3226(7) 0.0913(6) 0.216(7) Uiso 1 1 d D . .
F24 F 0.6705(11) 0.2815(7) 0.0290(8) 0.305(11) Uiso 1 1 d D . .
F25 F 0.8788(8) 0.3782(5) 0.0577(5) 0.163(4) Uiso 1 1 d D . .
F26 F 0.8051(12) 0.3010(7) 0.0071(7) 0.253(8) Uiso 1 1 d D . .
F27 F 0.8455(9) 0.3742(6) -0.0225(5) 0.186(5) Uiso 1 1 d D . .
F28 F 1.0202(6) 0.5957(4) 0.1597(3) 0.053(2) Uiso 0.520(3) 1 d PD A 1
F29 F 0.9821(5) 0.5118(4) 0.1132(3) 0.0415(19) Uiso 0.520(3) 1 d PD A 1
F30 F 1.0486(6) 0.5843(4) 0.0841(4) 0.058(2) Uiso 0.520(3) 1 d PD A 1
F31 F 0.8685(4) 0.6373(3) 0.0737(3) 0.0342(16) Uiso 0.520(3) 1 d PD A 1
F32 F 0.9894(5) 0.6639(4) 0.0969(4) 0.059(2) Uiso 0.520(3) 1 d PD A 1
F33 F 0.9174(5) 0.6449(4) 0.1513(3) 0.047(2) Uiso 0.520(3) 1 d PD A 1
F34 F 0.9409(6) 0.5834(4) 0.0051(4) 0.061(3) Uiso 0.520(3) 1 d PD A 1
F35 F 0.8289(5) 0.5337(4) 0.0098(4) 0.057(2) Uiso 0.520(3) 1 d PD A 1
F36 F 0.9179(6) 0.5008(4) 0.0144(4) 0.057(2) Uiso 0.520(3) 1 d PD A 1
O17A O 0.7037(6) 0.4985(5) 0.1026(4) 0.035(2) Uani 0.480(3) 1 d P A 2
O18A O 0.8076(8) 0.4691(6) 0.1611(4) 0.047(3) Uani 0.480(3) 1 d P A 2
O19A O 0.7867(8) 0.4230(4) 0.0613(5) 0.049(3) Uani 0.480(3) 1 d P A 2
O20A O 0.8562(5) 0.5174(4) 0.0811(4) 0.031(2) Uani 0.480(3) 1 d P A 2
C217 C 0.6424(13) 0.5027(7) 0.0784(7) 0.028(4) Uiso 0.480(3) 1 d P A 2
C218 C 0.5695(11) 0.4635(8) 0.0906(6) 0.048(5) Uiso 0.480(3) 1 d PD A 2
C219 C 0.6382(9) 0.4989(7) 0.0186(8) 0.057(5) Uiso 0.480(3) 1 d PD A 2
C220 C 0.6404(9) 0.5617(8) 0.1078(6) 0.056(4) Uiso 0.480(3) 1 d PD A 2
C221 C 0.7936(7) 0.4597(5) 0.2064(5) 0.023(2) Uiso 0.480(3) 1 d PD A 2
C223 C 0.8200(11) 0.5214(7) 0.2415(7) 0.084(7) Uiso 0.480(3) 1 d PD A 2
C224 C 0.8574(9) 0.4448(7) 0.2317(6) 0.064(5) Uiso 0.480(3) 1 d PD A 2
C229 C 0.9143(12) 0.5654(8) 0.0883(6) 0.016(8) Uiso 0.480(3) 1 d PD A 2
C230 C 0.9856(8) 0.5633(6) 0.1203(5) 0.034(3) Uiso 0.480(3) 1 d PD A 2
C231 C 0.8977(7) 0.6166(5) 0.1162(5) 0.029(3) Uiso 0.480(3) 1 d PD A 2
C222 C 0.7108(13) 0.4237(9) 0.2101(8) 0.44(8) Uiso 0.480(3) 1 d PD A 2
C232 C 0.9322(8) 0.5743(6) 0.0350(5) 0.040(3) Uiso 0.480(3) 1 d PD A 2
F1A F 0.5860(8) 0.4517(6) 0.1358(5) 0.075(3) Uiso 0.480(3) 1 d PD A 2
F2A F 0.5125(8) 0.4805(6) 0.0899(6) 0.082(4) Uiso 0.480(3) 1 d PD A 2
F3A F 0.5512(14) 0.4188(9) 0.0525(7) 0.152(8) Uiso 0.480(3) 1 d PD A 2
F4A F 0.6153(8) 0.4461(6) -0.0048(6) 0.094(4) Uiso 0.480(3) 1 d PD A 2
F5A F 0.7058(8) 0.5240(6) 0.0110(7) 0.098(5) Uiso 0.480(3) 1 d PD A 2
F6A F 0.5922(7) 0.5223(5) 0.0027(5) 0.068(3) Uiso 0.480(3) 1 d PD A 2
F7A F 0.5705(8) 0.5634(7) 0.0939(6) 0.095(5) Uiso 0.480(3) 1 d PD A 2
F8A F 0.6915(7) 0.6028(5) 0.0928(5) 0.067(3) Uiso 0.480(3) 1 d PD A 2
F9A F 0.6545(8) 0.5695(6) 0.1590(5) 0.082(4) Uiso 0.480(3) 1 d PD A 2
F10A F 0.6739(10) 0.4600(7) 0.2126(6) 0.101(5) Uiso 0.480(3) 1 d PD A 2
F11A F 0.7186(10) 0.4081(7) 0.2548(6) 0.100(5) Uiso 0.480(3) 1 d PD A 2
F12A F 0.6890(7) 0.3818(5) 0.1671(4) 0.068(3) Uiso 0.480(3) 1 d PD A 2
F13A F 0.8116(6) 0.5635(5) 0.2241(4) 0.135(2) Uiso 0.480(3) 1 d PD A 2
F14A F 0.7915(8) 0.5255(6) 0.2849(5) 0.084(4) Uiso 0.480(3) 1 d PD A 2
F15A F 0.8983(10) 0.5391(9) 0.2560(8) 0.132(7) Uiso 0.480(3) 1 d PD A 2
F16A F 0.9234(6) 0.4632(4) 0.2168(4) 0.055(3) Uiso 0.480(3) 1 d PD A 2
F17A F 0.8716(6) 0.4586(5) 0.2843(4) 0.061(3) Uiso 0.480(3) 1 d PD A 2
F18A F 0.8282(7) 0.3883(5) 0.2156(4) 0.063(3) Uiso 0.480(3) 1 d PD A 2
F28A F 0.9819(6) 0.5718(4) 0.1694(3) 0.044(2) Uiso 0.480(3) 1 d PD A 2
F29A F 0.9962(6) 0.5162(4) 0.1009(4) 0.046(2) Uiso 0.480(3) 1 d PD A 2
F30A F 1.0511(6) 0.6032(4) 0.1161(4) 0.051(2) Uiso 0.480(3) 1 d PD A 2
F31A F 0.8491(6) 0.6280(5) 0.0855(4) 0.054(2) Uiso 0.480(3) 1 d PD A 2
F32A F 0.9602(5) 0.6623(3) 0.1352(3) 0.0364(18) Uiso 0.480(3) 1 d PD A 2
F33A F 0.8645(6) 0.6058(4) 0.1553(4) 0.054(2) Uiso 0.480(3) 1 d PD A 2
F34A F 0.9803(6) 0.6261(4) 0.0369(5) 0.065(3) Uiso 0.480(3) 1 d PD A 2
F35A F 0.8723(6) 0.5649(5) 0.0000(4) 0.063(3) Uiso 0.480(3) 1 d PD A 2
F36A F 0.9656(6) 0.5409(4) 0.0138(4) 0.057(3) Uiso 0.480(3) 1 d PD A 2
Al2 Al 0.71041(10) 0.23245(9) 0.36279(8) 0.0287(4) Uani 1 1 d . . .
O21 O 0.6493(6) 0.2530(5) 0.3929(5) 0.130(5) Uani 1 1 d . B .
O22 O 0.6769(6) 0.1961(4) 0.2953(3) 0.044(2) Uani 0.597(5) 1 d PD B 7
O23 O 0.7890(4) 0.2911(3) 0.3691(3) 0.0671(18) Uiso 1 1 d . B .
O24 O 0.7328(4) 0.1852(2) 0.3887(2) 0.0551(16) Uani 1 1 d . B .
C133 C 0.6148(5) 0.2757(4) 0.4229(4) 0.067(3) Uani 1 1 d D . .
C134 C 0.5282(5) 0.2549(4) 0.4007(4) 0.083(4) Uani 1 1 d D B .
C135 C 0.6486(6) 0.3396(4) 0.4289(4) 0.073(3) Uani 1 1 d D B .
C136 C 0.6254(7) 0.2613(6) 0.4745(5) 0.151(10) Uani 1 1 d D B .
C141 C 0.8634(4) 0.3178(3) 0.3758(3) 0.0370(15) Uani 1 1 d D . .
C142 C 0.8756(6) 0.3646(4) 0.3462(4) 0.075(3) Uani 1 1 d D B .
C143 C 0.9068(7) 0.2796(5) 0.3524(4) 0.098(5) Uani 1 1 d D B .
C144 C 0.8932(7) 0.3407(5) 0.4337(4) 0.098(5) Uani 1 1 d D B .
C145 C 0.7280(4) 0.1355(3) 0.3960(2) 0.0327(14) Uani 1 1 d D . .
C146 C 0.7949(4) 0.1450(4) 0.4395(3) 0.061(3) Uani 1 1 d D B .
C147 C 0.6516(5) 0.1077(5) 0.4114(3) 0.081(4) Uani 1 1 d D B .
C148 C 0.7354(5) 0.0991(4) 0.3448(3) 0.059(2) Uani 1 1 d D B .
F37 F 0.5153(3) 0.2738(3) 0.3598(3) 0.0777(18) Uani 1 1 d D . .
F38 F 0.4894(4) 0.2697(4) 0.4354(4) 0.115(3) Uani 1 1 d D . .
F39 F 0.5007(7) 0.2003(3) 0.3844(5) 0.215(8) Uani 1 1 d D . .
F40 F 0.6621(4) 0.3502(3) 0.3830(3) 0.0812(19) Uani 1 1 d D . .
F41 F 0.7158(5) 0.3636(4) 0.4601(4) 0.139(4) Uani 1 1 d D . .
F42 F 0.6066(5) 0.3672(4) 0.4448(3) 0.119(3) Uani 1 1 d D . .
F43 F 0.6137(7) 0.2966(7) 0.5126(4) 0.180(6) Uani 1 1 d D . .
F44 F 0.6945(5) 0.2614(5) 0.4863(4) 0.124(4) Uani 1 1 d D . .
F45 F 0.5783(6) 0.2102(6) 0.4739(6) 0.248(11) Uani 1 1 d D . .
C137 C 0.6461(6) 0.1923(5) 0.2465(5) 0.035(2) Uiso 0.597(5) 1 d PD B 7
C138 C 0.6670(10) 0.2499(7) 0.2327(7) 0.162(17) Uiso 0.597(5) 1 d PD B 7
C139 C 0.5581(8) 0.1628(7) 0.2371(7) 0.116(9) Uiso 0.597(5) 1 d PD B 7
C140 C 0.6782(9) 0.1548(6) 0.2078(6) 0.103(8) Uiso 0.597(5) 1 d PD B 7
F46 F 0.6766(7) 0.2966(5) 0.2722(5) 0.081(3) Uiso 0.597(5) 1 d PD B 7
F47 F 0.6047(9) 0.2401(7) 0.1932(6) 0.108(4) Uiso 0.597(5) 1 d PD B 7
F48 F 0.7386(8) 0.2530(6) 0.2233(6) 0.093(4) Uiso 0.597(5) 1 d PD B 7
F49 F 0.5388(13) 0.1371(10) 0.1852(8) 0.163(8) Uiso 0.597(5) 1 d PD B 7
F50 F 0.5331(6) 0.2026(5) 0.2565(4) 0.070(3) Uiso 0.597(5) 1 d PD B 7
F51 F 0.5429(8) 0.1172(6) 0.2573(6) 0.101(4) Uiso 0.597(5) 1 d PD B 7
F52 F 0.6377(8) 0.1015(6) 0.2094(6) 0.102(4) Uiso 0.597(5) 1 d PD B 7
F53 F 0.7547(7) 0.1740(6) 0.2244(5) 0.093(4) Uiso 0.597(5) 1 d PD B 7
F54 F 0.6767(9) 0.1732(6) 0.1633(5) 0.100(4) Uiso 0.597(5) 1 d PD B 7
O22A O 0.6530(16) 0.2183(12) 0.3112(7) 0.104(9) Uani 0.403(5) 1 d P B 8
C237 C 0.6247(10) 0.2045(6) 0.2592(7) 0.039(4) Uiso 0.403(5) 1 d PD B 8
C238 C 0.6680(7) 0.2559(5) 0.2385(5) 0.021(3) Uiso 0.403(5) 1 d PD B 8
C239 C 0.5384(11) 0.1930(9) 0.2471(9) 0.54(13) Uiso 0.403(5) 1 d PD B 8
C240 C 0.6375(12) 0.1533(8) 0.2262(9) 0.089(9) Uiso 0.403(5) 1 d PD B 8
F46A F 0.6463(11) 0.2859(8) 0.2762(7) 0.083(5) Uiso 0.403(5) 1 d PD B 8
F47A F 0.6318(5) 0.2593(4) 0.1956(3) 0.0247(18) Uiso 0.403(5) 1 d PD B 8
F48A F 0.7428(8) 0.2746(6) 0.2382(6) 0.065(4) Uiso 0.403(5) 1 d PD B 8
F49A F 0.5119(9) 0.1663(6) 0.1974(6) 0.065(4) Uiso 0.403(5) 1 d PD B 8
F50A F 0.5356(13) 0.2405(9) 0.2720(9) 0.108(6) Uiso 0.403(5) 1 d PD B 8
F51A F 0.5038(13) 0.1555(9) 0.2728(9) 0.113(7) Uiso 0.403(5) 1 d PD B 8
F52A F 0.5845(12) 0.1063(8) 0.2283(9) 0.103(6) Uiso 0.403(5) 1 d PD B 8
F53A F 0.7037(14) 0.1559(11) 0.2525(10) 0.131(8) Uiso 0.403(5) 1 d PD B 8
F54A F 0.6273(15) 0.1484(10) 0.1738(9) 0.115(7) Uiso 0.403(5) 1 d PD B 8
F55 F 0.8274(5) 0.3902(3) 0.3542(3) 0.096(2) Uani 1 1 d D . .
F56 F 0.9455(5) 0.4072(4) 0.3672(5) 0.133(4) Uani 1 1 d D . .
F57 F 0.8739(5) 0.3446(3) 0.2965(2) 0.091(2) Uani 1 1 d D . .
F58 F 0.9729(5) 0.3112(6) 0.3465(5) 0.183(6) Uani 1 1 d D . .
F59 F 0.8650(6) 0.2462(4) 0.3094(3) 0.107(3) Uani 1 1 d D . .
F60 F 0.9162(6) 0.2498(4) 0.3865(4) 0.127(3) Uani 1 1 d D . .
F61 F 0.9684(5) 0.3583(4) 0.4473(4) 0.131(4) Uani 1 1 d D . .
F62 F 0.8780(9) 0.3892(5) 0.4488(4) 0.183(6) Uani 1 1 d D . .
F63 F 0.8604(6) 0.3054(4) 0.4606(3) 0.113(3) Uani 1 1 d D . .
F64 F 0.8582(3) 0.1558(4) 0.4221(3) 0.087(2) Uani 1 1 d D . .
F65 F 0.7868(5) 0.0991(4) 0.4568(3) 0.121(3) Uani 1 1 d D . .
F66 F 0.8032(4) 0.1854(3) 0.4786(2) 0.082(2) Uani 1 1 d D . .
F67 F 0.6334(6) 0.0528(3) 0.4050(3) 0.142(5) Uani 1 1 d D . .
F68 F 0.6529(4) 0.1279(5) 0.4609(3) 0.141(5) Uani 1 1 d D . .
F69 F 0.5958(3) 0.1150(4) 0.3829(3) 0.104(3) Uani 1 1 d D . .
F70 F 0.6714(4) 0.0796(2) 0.3112(2) 0.0776(18) Uani 1 1 d D . .
F71 F 0.7897(4) 0.1309(4) 0.3238(3) 0.100(3) Uani 1 1 d D . .
F72 F 0.7535(8) 0.0573(4) 0.3525(4) 0.152(5) Uani 1 1 d D . .
Al3 Al 0.20533(9) 0.20420(7) 0.59478(6) 0.0166(3) Uani 1 1 d . . .
O25 O 0.3004(2) 0.22899(18) 0.58895(15) 0.0229(8) Uani 1 1 d . C .
O26 O 0.1539(2) 0.22032(18) 0.54719(15) 0.0246(8) Uani 1 1 d . C .
O27 O 0.1675(2) 0.13284(16) 0.58642(15) 0.0214(8) Uani 1 1 d . . .
O28 O 0.1989(2) 0.23533(16) 0.65618(15) 0.0204(8) Uani 1 1 d . . .
C149 C 0.3522(4) 0.2365(2) 0.5582(2) 0.0279(12) Uiso 1 1 d D . .
C150 C 0.4312(6) 0.2509(4) 0.5920(4) 0.061(2) Uiso 1 1 d D C .
C151 C 0.3516(7) 0.2797(5) 0.5286(5) 0.042(3) Uiso 0.635(5) 1 d PD C 1
C152 C 0.3408(6) 0.1804(4) 0.5181(4) 0.0275(19) Uiso 0.635(5) 1 d PD C 1
C153 C 0.0840(4) 0.2098(3) 0.5201(3) 0.0321(13) Uiso 1 1 d D . .
C154 C 0.0254(5) 0.2142(4) 0.5568(3) 0.0237(18) Uiso 0.635(5) 1 d PD C 1
C155 C 0.0921(6) 0.2575(4) 0.4924(4) 0.059(2) Uiso 1 1 d D C .
C156 C 0.0486(8) 0.1510(5) 0.4833(5) 0.054(3) Uiso 0.635(5) 1 d PD C 1
C157 C 0.1601(3) 0.0890(2) 0.6079(2) 0.0210(11) Uani 1 1 d . . .
C158 C 0.1232(4) 0.0941(3) 0.6565(3) 0.0284(12) Uani 1 1 d . . .
C159 C 0.2388(4) 0.0846(3) 0.6233(2) 0.0290(13) Uani 1 1 d . . .
C160 C 0.1076(4) 0.0348(3) 0.5663(3) 0.0382(16) Uani 1 1 d . . .
C161 C 0.2251(3) 0.2823(2) 0.6949(2) 0.0190(10) Uani 1 1 d . . .
C162 C 0.3090(3) 0.2946(3) 0.7204(2) 0.0268(12) Uani 1 1 d . . .
C163 C 0.1738(3) 0.2727(2) 0.7364(2) 0.0247(11) Uani 1 1 d . . .
C164 C 0.2221(4) 0.3334(3) 0.6752(3) 0.0280(12) Uani 1 1 d . . .
F73 F 0.4853(3) 0.2507(2) 0.5658(2) 0.0648(14) Uiso 1 1 d D . .
F74 F 0.4316(4) 0.2288(3) 0.6287(3) 0.092(2) Uiso 1 1 d D . .
F75 F 0.4572(6) 0.3063(4) 0.6198(4) 0.119(3) Uiso 1 1 d D . .
F76 F 0.4255(5) 0.3087(4) 0.5184(3) 0.0540(19) Uiso 0.635(5) 1 d PD C 1
F77 F 0.3486(5) 0.3258(4) 0.5651(3) 0.061(2) Uiso 0.635(5) 1 d PD C 1
F78 F 0.3007(5) 0.2643(4) 0.4912(3) 0.063(2) Uiso 0.635(5) 1 d PD C 1
F79 F 0.3637(4) 0.1474(3) 0.5413(3) 0.0536(19) Uiso 0.635(5) 1 d PD C 1
F80 F 0.3798(5) 0.1870(4) 0.4806(3) 0.0477(18) Uiso 0.635(5) 1 d PD C 1
F81 F 0.2661(5) 0.1587(3) 0.4966(3) 0.0510(18) Uiso 0.635(5) 1 d PD C 1
F82 F 0.0367(4) 0.2633(3) 0.5807(2) 0.0380(15) Uiso 0.635(5) 1 d PD C 1
F83 F -0.0482(5) 0.1843(3) 0.5283(3) 0.0421(17) Uiso 0.635(5) 1 d PD C 1
F84 F 0.0309(4) 0.1814(3) 0.5906(3) 0.0394(15) Uiso 0.635(5) 1 d PD C 1
F85 F 0.1326(5) 0.3060(3) 0.5221(3) 0.099(2) Uiso 1 1 d D . .
F86 F 0.0255(4) 0.2567(3) 0.4714(3) 0.0833(18) Uiso 1 1 d D . .
F87 F 0.1279(6) 0.2508(5) 0.4531(4) 0.137(3) Uiso 1 1 d D . .
F88 F 0.0994(5) 0.1303(4) 0.4687(4) 0.070(2) Uiso 0.635(5) 1 d PD C 1
F89 F -0.0053(4) 0.1386(3) 0.4448(3) 0.0459(17) Uiso 0.635(5) 1 d PD C 1
F90 F 0.0151(5) 0.1091(4) 0.5122(4) 0.066(2) Uiso 0.635(5) 1 d PD C 1
F91 F 0.0657(3) 0.1120(2) 0.64892(18) 0.0453(11) Uani 1 1 d . . .
F92 F 0.1733(2) 0.13066(17) 0.69737(14) 0.0353(9) Uani 1 1 d . . .
F93 F 0.0950(2) 0.04518(18) 0.66918(17) 0.0408(10) Uani 1 1 d . . .
F94 F 0.2899(2) 0.13471(17) 0.64837(16) 0.0365(9) Uani 1 1 d . . .
F95 F 0.2366(2) 0.05015(17) 0.65440(17) 0.0394(9) Uani 1 1 d . . .
F96 F 0.2639(3) 0.0667(2) 0.58167(18) 0.0497(11) Uani 1 1 d . . .
F97 F 0.0357(3) 0.0301(2) 0.56215(19) 0.0529(12) Uani 1 1 d . . .
F98 F 0.1127(4) -0.01142(18) 0.5779(2) 0.0637(15) Uani 1 1 d . . .
F99 F 0.1269(3) 0.03662(18) 0.52043(16) 0.0479(11) Uani 1 1 d . . .
F100 F 0.3281(2) 0.32896(18) 0.76799(14) 0.0367(9) Uani 1 1 d . . .
F101 F 0.3580(2) 0.31910(17) 0.69208(15) 0.0336(8) Uani 1 1 d . . .
F102 F 0.3187(2) 0.24778(18) 0.72432(16) 0.0385(9) Uani 1 1 d . . .
F103 F 0.1893(2) 0.23911(16) 0.76358(14) 0.0323(8) Uani 1 1 d . . .
F104 F 0.1818(2) 0.32018(16) 0.76966(15) 0.0367(9) Uani 1 1 d . . .
F105 F 0.10046(19) 0.24822(16) 0.71323(14) 0.0294(8) Uani 1 1 d . . .
F106 F 0.1510(2) 0.33231(17) 0.66708(17) 0.0375(9) Uani 1 1 d . . .
F107 F 0.2469(2) 0.33355(16) 0.63089(15) 0.0346(8) Uani 1 1 d . . .
F108 F 0.2649(2) 0.38181(15) 0.70901(17) 0.0358(9) Uani 1 1 d . . .
C251 C 0.3744(10) 0.2998(9) 0.5491(6) 0.043(5) Uiso 0.365(5) 1 d PD C 2
C252 C 0.3114(14) 0.1967(11) 0.4969(14) 0.103(12) Uiso 0.365(5) 1 d PD C 2
C254 C 0.0219(10) 0.1912(7) 0.5486(6) 0.039(4) Uiso 0.365(5) 1 d PD C 2
C256 C 0.0693(8) 0.1644(6) 0.4697(6) 0.024(3) Uiso 0.365(5) 1 d PD C 2
F76A F 0.4022(7) 0.2979(6) 0.5044(4) 0.045(3) Uiso 0.365(5) 1 d PD C 2
F77A F 0.3114(6) 0.3133(4) 0.5434(4) 0.028(2) Uiso 0.365(5) 1 d PD C 2
F78A F 0.4229(8) 0.3311(7) 0.5950(5) 0.072(4) Uiso 0.365(5) 1 d PD C 2
F79A F 0.2725(6) 0.2267(5) 0.4778(5) 0.040(3) Uiso 0.365(5) 1 d PD C 2
F80A F 0.3736(7) 0.1988(5) 0.4749(5) 0.041(3) Uiso 0.365(5) 1 d PD C 2
F81A F 0.2747(6) 0.1453(4) 0.5059(4) 0.027(2) Uiso 0.365(5) 1 d PD C 2
F82A F 0.0018(12) 0.1345(7) 0.5431(8) 0.101(7) Uiso 0.365(5) 1 d PD C 2
F83A F -0.0425(7) 0.1985(4) 0.5327(5) 0.031(2) Uiso 0.365(5) 1 d PD C 2
F84A F 0.0362(7) 0.2074(5) 0.6000(4) 0.039(3) Uiso 0.365(5) 1 d PD C 2
F88A F 0.1240(6) 0.1633(5) 0.4489(5) 0.046(3) Uiso 0.365(5) 1 d PD C 2
F89A F 0.0110(6) 0.1638(5) 0.4377(4) 0.041(3) Uiso 0.365(5) 1 d PD C 2
F90A F 0.0399(7) 0.1189(5) 0.4888(5) 0.051(3) Uiso 0.365(5) 1 d PD C 2
Al4 Al 0.30240(9) 0.12134(6) 0.93155(6) 0.0151(3) Uani 1 1 d . . .
O29 O 0.3340(2) 0.19316(16) 0.94175(15) 0.0202(8) Uani 1 1 d . . .
O30 O 0.3726(2) 0.09653(16) 0.94872(14) 0.0192(7) Uani 1 1 d . . .
O31 O 0.2687(2) 0.09228(16) 0.86626(14) 0.0203(8) Uani 1 1 d . . .
O32 O 0.2326(2) 0.10143(16) 0.96809(15) 0.0191(7) Uani 1 1 d . . .
C165 C 0.4183(3) 0.0899(3) 0.9875(2) 0.0220(11) Uani 1 1 d . . .
C166 C 0.3716(4) 0.0408(3) 1.0092(2) 0.0273(12) Uani 1 1 d . . .
C167 C 0.4838(4) 0.0765(4) 0.9647(3) 0.0372(16) Uani 1 1 d . . .
C168 C 0.4519(4) 0.1437(3) 1.0321(3) 0.0337(14) Uani 1 1 d . . .
C169 C 0.3698(3) 0.2387(2) 0.9245(2) 0.0222(11) Uani 1 1 d . . .
C170 C 0.4321(4) 0.2314(3) 0.8942(3) 0.0360(15) Uani 1 1 d . . .
C171 C 0.4072(4) 0.2889(3) 0.9723(3) 0.0357(15) Uani 1 1 d . . .
C172 C 0.3102(4) 0.2511(3) 0.8886(3) 0.0340(14) Uani 1 1 d . . .
C173 C 0.2518(3) 0.0480(2) 0.8259(2) 0.0214(11) Uani 1 1 d . . .
C174 C 0.3091(4) 0.0635(3) 0.7889(3) 0.0329(14) Uani 1 1 d . . .
C175 C 0.2544(4) -0.0051(3) 0.8428(3) 0.0292(13) Uani 1 1 d . . .
C176 C 0.1699(3) 0.0346(3) 0.7954(2) 0.0261(12) Uani 1 1 d . . .
C177 C 0.1699(3) 0.1064(2) 0.9843(2) 0.0182(10) Uani 1 1 d . . .
C178 C 0.1030(3) 0.0889(3) 0.9378(2) 0.0254(12) Uani 1 1 d . . .
C179 C 0.1861(4) 0.1673(3) 1.0145(3) 0.0306(13) Uani 1 1 d . . .
C180 C 0.1461(4) 0.0667(3) 1.0211(3) 0.0324(14) Uani 1 1 d . . .
F109 F 0.1177(2) 0.00871(16) 0.82194(15) 0.0312(8) Uani 1 1 d . . .
F110 F 0.2182(2) -0.05204(16) 0.80576(17) 0.0404(10) Uani 1 1 d . . .
F111 F 0.1595(2) 0.08099(16) 0.79137(15) 0.0325(8) Uani 1 1 d . . .
F112 F 0.1269(2) 0.11177(17) 0.89984(13) 0.0297(8) Uani 1 1 d . . .
F113 F 0.2224(2) -0.00975(17) 0.88412(16) 0.0379(9) Uani 1 1 d . . .
F114 F 0.1861(2) 0.19962(16) 0.98161(18) 0.0390(9) Uani 1 1 d . . .
F115 F 0.0463(2) 0.10545(18) 0.95122(15) 0.0331(8) Uani 1 1 d . . .
F116 F 0.1552(2) 0.00152(17) 0.74858(14) 0.0359(9) Uani 1 1 d . . .
F117 F 0.0737(2) 0.03384(17) 0.91987(16) 0.0386(9) Uani 1 1 d . . .
F118 F 0.3263(2) 0.05526(18) 1.03868(15) 0.0352(9) Uani 1 1 d . . .
F119 F 0.2977(3) 0.10102(19) 0.76530(16) 0.0427(10) Uani 1 1 d . . .
F120 F 0.3262(2) -0.00142(17) 0.85534(17) 0.0394(10) Uani 1 1 d . . .
F121 F 0.2542(2) 0.18848(19) 1.04566(16) 0.0420(10) Uani 1 1 d . . .
F122 F 0.0747(2) 0.0574(2) 1.02893(18) 0.0443(11) Uani 1 1 d . . .
F123 F 0.3595(3) 0.28969(18) 1.00579(16) 0.0429(10) Uani 1 1 d . . .
F124 F 0.3804(2) 0.08552(18) 0.81573(17) 0.0416(10) Uani 1 1 d . . .
F125 F 0.5411(2) 0.0830(2) 1.00225(19) 0.0500(12) Uani 1 1 d . . .
F126 F 0.1347(2) 0.17076(19) 1.04421(16) 0.0419(10) Uani 1 1 d . . .
F127 F 0.4590(3) 0.0241(2) 0.93663(17) 0.0489(12) Uani 1 1 d . . .
F128 F 0.3035(2) 0.01894(19) 0.75222(17) 0.0457(11) Uani 1 1 d . . .
F129 F 0.1501(2) 0.01735(18) 1.00123(18) 0.0410(10) Uani 1 1 d . . .
F130 F 0.2634(2) 0.20472(17) 0.85537(16) 0.0398(9) Uani 1 1 d . . .
F131 F 0.4164(2) 0.02332(18) 1.03842(16) 0.0365(9) Uani 1 1 d . . .
F132 F 0.3981(3) 0.16427(18) 1.04213(17) 0.0451(11) Uani 1 1 d . . .
F133 F 0.3271(3) -0.00289(17) 0.97120(16) 0.0400(9) Uani 1 1 d . . .
F134 F 0.4838(3) 0.27990(19) 0.8917(2) 0.0491(11) Uani 1 1 d . . .
F135 F 0.3443(3) 0.28801(18) 0.86226(17) 0.0445(10) Uani 1 1 d . . .
F136 F 0.4009(3) 0.20138(19) 0.84544(17) 0.0466(11) Uani 1 1 d . . .
F137 F 0.4696(3) 0.2047(2) 0.9167(2) 0.0462(11) Uani 1 1 d . . .
F138 F 0.2679(3) 0.27271(19) 0.91727(18) 0.0425(10) Uani 1 1 d . . .
F139 F 0.5113(2) 0.1099(3) 0.9347(2) 0.0566(14) Uani 1 1 d . . .
F140 F 0.1931(3) 0.0885(2) 1.06717(16) 0.0465(11) Uani 1 1 d . . .
F141 F 0.5082(3) 0.1832(2) 1.0200(2) 0.0545(13) Uani 1 1 d . . .
F142 F 0.4794(3) 0.13480(19) 1.07654(16) 0.0432(10) Uani 1 1 d . . .
F143 F 0.4286(3) 0.33850(17) 0.96016(19) 0.0529(12) Uani 1 1 d . . .
F144 F 0.4691(3) 0.28512(19) 0.99804(19) 0.0488(11) Uani 1 1 d . . .
C181 C 0.8497(4) 0.1563(5) 0.0847(3) 0.055(2) Uani 1 1 d . . .
H181 H 0.8109 0.1477 0.1048 0.067 Uiso 0.597(5) 1 calc PR B 1
Cl1B Cl 0.7809(3) 0.1519(2) 0.1209(2) 0.0526(14) Uani 0.403(5) 1 d P B 2
C183 C 0.9244(4) 0.2168(3) 0.0394(3) 0.0394(16) Uani 1 1 d . . .
H183 H 0.9374 0.2503 0.0279 0.047 Uiso 0.403(5) 1 calc PR B 2
Cl1A Cl 0.94390(19) 0.27422(12) 0.01988(12) 0.0419(8) Uani 0.597(5) 1 d P B 1
C182 C 0.8670(5) 0.2044(4) 0.0684(3) 0.052(2) Uani 1 1 d . B .
H182 H 0.8405 0.2289 0.0766 0.062 Uiso 1 1 calc R . .
C184 C 0.9628(4) 0.1810(3) 0.0270(3) 0.0356(15) Uani 1 1 d . B .
H184 H 1.0019 0.1897 0.0071 0.043 Uiso 1 1 calc R . .
C185 C 0.9434(4) 0.1320(3) 0.0441(3) 0.0398(16) Uani 1 1 d . . .
H185 H 0.9694 0.1072 0.0358 0.048 Uiso 1 1 calc R B .
C186 C 0.8869(5) 0.1195(4) 0.0728(3) 0.049(2) Uani 1 1 d . B .
H186 H 0.8735 0.0860 0.0844 0.059 Uiso 1 1 calc R . .
Cl2 Cl 1.05590(13) 0.09257(7) 0.16062(9) 0.0512(5) Uani 1 1 d . . .
C187 C 1.0249(4) 0.1145(3) 0.2167(3) 0.0388(16) Uani 1 1 d . . .
C188 C 0.9584(4) 0.1255(3) 0.2128(3) 0.0395(16) Uani 1 1 d . . .
H188 H 0.9311 0.1227 0.1800 0.047 Uiso 1 1 calc R . .
C189 C 0.9323(4) 0.1406(3) 0.2578(3) 0.0392(16) Uani 1 1 d . . .
H189 H 0.8870 0.1485 0.2556 0.047 Uiso 1 1 calc R . .
C190 C 0.9712(4) 0.1442(3) 0.3058(3) 0.0392(16) Uani 1 1 d . . .
H190 H 0.9521 0.1535 0.3363 0.047 Uiso 1 1 calc R . .
C191 C 1.0379(5) 0.1342(3) 0.3090(3) 0.0465(19) Uani 1 1 d . . .
H191 H 1.0653 0.1373 0.3419 0.056 Uiso 1 1 calc R . .
C192 C 1.0654(4) 0.1196(3) 0.2645(3) 0.0447(18) Uani 1 1 d . . .
H192 H 1.1117 0.1130 0.2669 0.054 Uiso 1 1 calc R . .
C193 C 0.2159(8) 0.6457(6) 0.3964(5) 0.085(3) Uiso 1 1 d D . .
H19A H 0.1975 0.6442 0.3604 0.128 Uiso 1 1 calc R . .
H19B H 0.2649 0.6407 0.3991 0.128 Uiso 1 1 calc R . .
H19C H 0.2224 0.6820 0.4186 0.128 Uiso 1 1 calc R . .
C194 C 0.1526(11) 0.5947(9) 0.4154(10) 0.165(9) Uiso 1 1 d D . .
H19D H 0.1485 0.5576 0.3954 0.198 Uiso 1 1 calc R . .
H19E H 0.1680 0.5977 0.4526 0.198 Uiso 1 1 calc R . .
C195 C 0.0755(11) 0.6029(9) 0.4053(9) 0.150(8) Uiso 1 1 d D . .
H19F H 0.0819 0.6398 0.4272 0.180 Uiso 1 1 calc R . .
H19G H 0.0663 0.6050 0.3688 0.180 Uiso 1 1 calc R . .
C196 C 0.0048(12) 0.5606(10) 0.4141(10) 0.168(9) Uiso 1 1 d D . .
H19H H 0.0144 0.5548 0.4492 0.201 Uiso 1 1 calc R . .
H19I H -0.0074 0.5246 0.3887 0.201 Uiso 1 1 calc R . .
C197 C -0.0638(13) 0.5789(11) 0.4090(11) 0.177(10) Uiso 1 1 d D . .
H19J H -0.0698 0.5842 0.3735 0.212 Uiso 1 1 calc R . .
H19K H -0.0458 0.6168 0.4324 0.212 Uiso 1 1 calc R . .
C198 C -0.1470(13) 0.5498(10) 0.4172(10) 0.167(9) Uiso 1 1 d D . .
H19L H -0.1809 0.5315 0.3835 0.251 Uiso 1 1 calc R . .
H19M H -0.1640 0.5779 0.4363 0.251 Uiso 1 1 calc R . .
H19N H -0.1482 0.5219 0.4369 0.251 Uiso 1 1 calc R . .

loop_
_atom_site_aniso_label
_atom_site_aniso_U_11
_atom_site_aniso_U_22
_atom_site_aniso_U_33
_atom_site_aniso_U_23
_atom_site_aniso_U_13
_atom_site_aniso_U_12
Cr1 0.0115(4) 0.0139(4) 0.0121(4) 0.0028(3) 0.0007(3) 0.0049(3)
P1 0.0119(6) 0.0157(6) 0.0132(6) 0.0039(4) 0.0021(4) 0.0045(5)
P2 0.0125(6) 0.0151(6) 0.0152(6) 0.0043(5) 0.0018(5) 0.0057(5)
P3 0.0105(6) 0.0184(6) 0.0135(6) 0.0030(5) 0.0008(4) 0.0066(5)
P4 0.0114(6) 0.0152(6) 0.0141(6) 0.0034(4) 0.0004(4) 0.0052(5)
N1 0.017(2) 0.017(2) 0.015(2) 0.0025(16) 0.0014(16) 0.0066(17)
N2 0.013(2) 0.017(2) 0.015(2) 0.0048(16) -0.0010(16) 0.0040(16)
O1 0.0122(18) 0.033(2) 0.023(2) 0.0052(16) -0.0001(15) 0.0096(16)
O2 0.026(2) 0.036(2) 0.0203(19) 0.0078(17) 0.0078(16) 0.0194(18)
O3 0.021(2) 0.026(2) 0.033(2) 0.0117(17) 0.0076(17) 0.0134(16)
O4 0.0149(18) 0.0275(19) 0.0153(17) 0.0023(15) 0.0056(14) 0.0056(15)
O5 0.018(2) 0.040(2) 0.038(2) 0.017(2) 0.0133(18) 0.0142(18)
O6 0.0206(19) 0.028(2) 0.0168(18) 0.0050(15) 0.0037(15) 0.0050(16)
O7 0.024(2) 0.0219(19) 0.0228(19) 0.0109(15) 0.0069(16) 0.0103(16)
O8 0.0129(17) 0.0233(18) 0.0141(17) 0.0046(14) 0.0024(13) 0.0060(14)
C1 0.018(2) 0.018(2) 0.017(2) 0.0028(19) 0.0027(19) 0.010(2)
C2 0.020(3) 0.024(3) 0.022(3) 0.003(2) 0.002(2) 0.012(2)
C3 0.026(3) 0.028(3) 0.020(3) -0.004(2) -0.007(2) 0.013(2)
C4 0.034(3) 0.028(3) 0.016(3) 0.000(2) -0.002(2) 0.015(3)
C5 0.033(3) 0.027(3) 0.015(2) 0.005(2) 0.007(2) 0.015(2)
C6 0.021(3) 0.019(2) 0.017(2) 0.0054(19) 0.005(2) 0.006(2)
C7 0.019(3) 0.039(3) 0.023(3) 0.001(2) 0.009(2) 0.010(2)
C8 0.013(2) 0.028(3) 0.019(2) 0.003(2) 0.0003(19) 0.009(2)
C9 0.015(2) 0.023(2) 0.018(2) 0.0004(19) 0.0005(19) 0.008(2)
C10 0.021(3) 0.039(3) 0.025(3) 0.001(2) 0.000(2) 0.019(3)
C11 0.021(3) 0.061(4) 0.028(3) 0.004(3) 0.004(2) 0.025(3)
C12 0.022(3) 0.061(4) 0.027(3) 0.013(3) 0.009(2) 0.020(3)
C13 0.016(3) 0.047(4) 0.019(3) 0.012(2) 0.004(2) 0.016(2)
C14 0.029(3) 0.026(3) 0.046(4) 0.010(3) -0.002(3) 0.015(3)
C15 0.016(2) 0.016(2) 0.016(2) 0.0036(18) 0.0008(19) 0.0050(19)
C16 0.024(3) 0.022(3) 0.017(2) 0.005(2) 0.003(2) 0.010(2)
C17 0.035(3) 0.026(3) 0.025(3) 0.010(2) 0.003(2) 0.014(3)
C18 0.033(3) 0.028(3) 0.022(3) 0.010(2) 0.002(2) 0.006(2)
C19 0.019(3) 0.031(3) 0.018(3) 0.008(2) 0.005(2) 0.005(2)
C20 0.015(2) 0.027(3) 0.012(2) 0.0023(19) -0.0014(18) 0.007(2)
C21 0.032(3) 0.056(4) 0.024(3) 0.003(3) 0.008(3) 0.029(3)
C22 0.019(2) 0.019(2) 0.020(2) 0.0062(19) 0.005(2) 0.011(2)
C23 0.030(3) 0.021(3) 0.022(3) 0.006(2) 0.007(2) 0.012(2)
C24 0.040(4) 0.027(3) 0.026(3) 0.006(2) 0.015(3) 0.016(3)
C25 0.029(3) 0.035(3) 0.038(3) 0.009(3) 0.020(3) 0.016(3)
C26 0.019(3) 0.036(3) 0.041(4) 0.017(3) 0.012(3) 0.013(2)
C27 0.017(2) 0.025(3) 0.025(3) 0.011(2) 0.008(2) 0.012(2)
C28 0.016(3) 0.031(3) 0.040(3) 0.012(3) -0.005(2) 0.007(2)
C29 0.020(3) 0.021(3) 0.024(3) 0.005(2) -0.005(2) 0.001(2)
C30 0.017(2) 0.017(2) 0.021(2) 0.0007(19) 0.000(2) 0.008(2)
C31 0.025(3) 0.020(2) 0.023(3) 0.003(2) -0.002(2) 0.009(2)
C32 0.040(4) 0.025(3) 0.037(3) 0.004(3) -0.009(3) 0.020(3)
C33 0.031(3) 0.036(3) 0.038(4) -0.008(3) -0.010(3) 0.025(3)
C34 0.023(3) 0.036(3) 0.037(3) -0.001(3) 0.002(3) 0.017(3)
C35 0.015(2) 0.027(3) 0.027(3) 0.004(2) 0.003(2) 0.010(2)
C36 0.023(3) 0.054(4) 0.045(4) 0.016(3) 0.018(3) 0.011(3)
C37 0.018(2) 0.019(2) 0.021(3) 0.008(2) 0.008(2) 0.009(2)
C38 0.020(3) 0.021(2) 0.022(3) 0.006(2) 0.005(2) 0.006(2)
C39 0.018(3) 0.024(3) 0.034(3) 0.008(2) 0.003(2) 0.003(2)
C40 0.022(3) 0.032(3) 0.036(3) 0.016(3) 0.013(3) 0.005(2)
C41 0.024(3) 0.033(3) 0.021(3) 0.013(2) 0.006(2) 0.006(2)
C42 0.019(3) 0.022(2) 0.022(3) 0.008(2) 0.005(2) 0.008(2)
C43 0.033(3) 0.033(3) 0.015(3) 0.005(2) 0.003(2) 0.012(3)
C44 0.014(2) 0.022(2) 0.017(2) 0.0027(19) 0.0006(19) 0.003(2)
C45 0.015(2) 0.023(2) 0.016(2) 0.0054(19) 0.0045(19) 0.003(2)
C46 0.020(3) 0.028(3) 0.021(3) 0.012(2) 0.005(2) 0.001(2)
C47 0.024(3) 0.038(3) 0.017(3) 0.008(2) 0.007(2) 0.005(2)
C48 0.021(3) 0.039(3) 0.020(3) 0.002(2) 0.009(2) 0.006(2)
C49 0.021(3) 0.023(3) 0.020(3) 0.003(2) 0.004(2) 0.003(2)
C50 0.026(3) 0.026(3) 0.030(3) 0.016(2) 0.005(2) 0.011(2)
C51 0.011(2) 0.015(2) 0.018(2) 0.0045(18) -0.0010(18) 0.0028(18)
C52 0.020(3) 0.023(3) 0.016(2) 0.005(2) 0.000(2) 0.007(2)
C53 0.019(3) 0.024(3) 0.028(3) 0.006(2) -0.006(2) 0.005(2)
C54 0.012(2) 0.030(3) 0.031(3) 0.011(2) -0.003(2) 0.005(2)
C55 0.015(2) 0.023(3) 0.024(3) 0.009(2) 0.003(2) 0.005(2)
C56 0.016(2) 0.017(2) 0.020(2) 0.0057(19) -0.0021(19) 0.0043(19)
C57 0.022(3) 0.033(3) 0.018(3) 0.005(2) 0.007(2) 0.012(2)
C58 0.028(3) 0.018(2) 0.021(3) 0.002(2) 0.002(2) 0.006(2)
Cr2 0.0141(4) 0.0140(4) 0.0139(4) 0.0034(3) -0.0005(3) 0.0046(3)
N3 0.016(2) 0.016(2) 0.018(2) 0.0022(16) -0.0005(17) 0.0054(17)
N4 0.024(2) 0.017(2) 0.014(2) 0.0011(16) -0.0008(17) 0.0086(18)
O9 0.040(3) 0.029(2) 0.0134(19) 0.0064(16) -0.0039(17) -0.0004(19)
O10 0.024(2) 0.030(2) 0.041(3) 0.0158(19) 0.0086(19) 0.0046(18)
O11 0.0166(18) 0.029(2) 0.0220(19) 0.0075(16) 0.0025(15) 0.0059(16)
O12 0.036(2) 0.025(2) 0.024(2) 0.0129(17) 0.0036(18) 0.0100(18)
O13 0.028(2) 0.038(2) 0.025(2) 0.0121(18) 0.0100(17) 0.0167(19)
O14 0.0186(19) 0.032(2) 0.022(2) 0.0047(16) -0.0017(16) 0.0079(17)
O15 0.0175(19) 0.024(2) 0.050(3) 0.0136(19) 0.0030(18) 0.0112(16)
O16 0.0136(18) 0.036(2) 0.0199(19) 0.0111(16) 0.0027(15) 0.0067(16)
P5 0.0127(6) 0.0162(6) 0.0142(6) 0.0029(5) 0.0005(5) 0.0057(5)
P6 0.0151(6) 0.0163(6) 0.0144(6) 0.0039(5) 0.0006(5) 0.0065(5)
P7 0.0151(6) 0.0147(6) 0.0152(6) 0.0042(5) -0.0001(5) 0.0046(5)
P8 0.0154(6) 0.0165(6) 0.0138(6) 0.0045(5) -0.0006(5) 0.0042(5)
C59 0.011(2) 0.023(2) 0.018(2) 0.0001(19) 0.0007(19) 0.007(2)
C60 0.022(3) 0.029(3) 0.027(3) 0.009(2) 0.006(2) 0.009(2)
C61 0.021(3) 0.036(3) 0.037(3) 0.013(3) 0.014(3) 0.008(3)
C62 0.016(3) 0.040(3) 0.034(3) 0.003(3) 0.007(2) 0.009(2)
C63 0.017(3) 0.032(3) 0.031(3) 0.001(2) 0.000(2) 0.013(2)
C64 0.018(3) 0.022(3) 0.025(3) 0.002(2) 0.001(2) 0.009(2)
C65 0.027(3) 0.030(3) 0.074(5) 0.023(3) 0.005(3) 0.017(3)
C66 0.022(3) 0.024(3) 0.014(2) 0.0035(19) 0.001(2) 0.012(2)
C67 0.030(3) 0.022(3) 0.018(3) 0.002(2) -0.002(2) 0.011(2)
C68 0.042(4) 0.029(3) 0.018(3) 0.001(2) -0.003(2) 0.014(3)
C69 0.053(4) 0.039(3) 0.015(3) 0.006(2) 0.009(3) 0.022(3)
C70 0.035(3) 0.039(3) 0.023(3) 0.012(3) 0.010(3) 0.014(3)
C71 0.024(3) 0.025(3) 0.017(2) 0.004(2) 0.003(2) 0.010(2)
C72 0.021(3) 0.037(3) 0.031(3) 0.014(3) 0.010(2) 0.006(2)
C73 0.019(3) 0.027(3) 0.020(3) 0.007(2) 0.003(2) 0.012(2)
C74 0.025(3) 0.033(3) 0.023(3) 0.005(2) 0.005(2) 0.016(2)
C75 0.036(4) 0.046(4) 0.024(3) 0.002(3) 0.007(3) 0.025(3)
C76 0.029(3) 0.052(4) 0.039(4) 0.010(3) 0.015(3) 0.024(3)
C77 0.018(3) 0.043(4) 0.034(3) 0.009(3) 0.004(2) 0.014(3)
C78 0.022(3) 0.029(3) 0.023(3) 0.008(2) 0.002(2) 0.011(2)
C79 0.018(3) 0.032(3) 0.029(3) 0.006(2) -0.010(2) 0.003(2)
C80 0.024(3) 0.018(2) 0.019(2) 0.006(2) 0.001(2) 0.008(2)
C81 0.028(3) 0.024(3) 0.021(3) 0.006(2) 0.001(2) 0.006(2)
C82 0.036(4) 0.036(3) 0.029(3) 0.017(3) 0.007(3) 0.005(3)
C83 0.053(4) 0.026(3) 0.033(3) 0.018(3) -0.004(3) 0.005(3)
C84 0.043(4) 0.020(3) 0.037(3) 0.008(2) -0.009(3) 0.012(3)
C85 0.028(3) 0.020(3) 0.026(3) 0.005(2) -0.006(2) 0.011(2)
C86 0.032(3) 0.046(4) 0.034(3) 0.011(3) 0.015(3) 0.013(3)
C87 0.016(2) 0.020(2) 0.026(3) 0.001(2) -0.004(2) 0.007(2)
C88 0.022(3) 0.024(3) 0.033(3) 0.006(2) 0.001(2) 0.005(2)
C89 0.019(3) 0.046(4) 0.060(5) 0.011(4) 0.006(3) 0.009(3)
C90 0.027(4) 0.044(4) 0.072(6) 0.008(4) -0.005(4) 0.020(3)
C91 0.029(3) 0.033(3) 0.064(5) 0.009(3) -0.011(3) 0.017(3)
C92 0.024(3) 0.020(3) 0.039(3) 0.006(2) -0.009(2) 0.008(2)
C93 0.038(4) 0.046(4) 0.051(5) 0.020(4) 0.018(4) 0.000(3)
C94 0.023(3) 0.019(2) 0.019(2) 0.008(2) 0.002(2) 0.008(2)
C95 0.018(3) 0.027(3) 0.029(3) 0.008(2) 0.004(2) 0.010(2)
C96 0.022(3) 0.028(3) 0.044(4) 0.012(3) 0.010(3) 0.006(2)
C97 0.042(4) 0.035(3) 0.039(4) 0.022(3) 0.023(3) 0.018(3)
C98 0.046(4) 0.032(3) 0.020(3) 0.011(2) 0.008(3) 0.012(3)
C99 0.032(3) 0.027(3) 0.017(3) 0.008(2) 0.003(2) 0.012(2)
C100 0.055(4) 0.039(4) 0.015(3) 0.006(3) -0.006(3) 0.010(3)
C101 0.019(3) 0.021(3) 0.020(3) 0.005(2) -0.004(2) 0.004(2)
C102 0.032(3) 0.036(3) 0.019(3) 0.009(2) -0.005(2) 0.001(3)
C103 0.033(4) 0.046(4) 0.028(3) 0.016(3) -0.012(3) -0.004(3)
C104 0.023(3) 0.045(4) 0.043(4) 0.016(3) -0.012(3) -0.004(3)
C105 0.018(3) 0.030(3) 0.042(4) 0.015(3) -0.002(3) 0.003(2)
C106 0.019(3) 0.020(2) 0.024(3) 0.007(2) 0.000(2) 0.004(2)
C107 0.021(3) 0.036(3) 0.033(3) 0.012(3) 0.010(2) 0.008(2)
C108 0.021(3) 0.024(3) 0.014(2) 0.005(2) 0.001(2) 0.001(2)
C109 0.023(3) 0.024(3) 0.016(2) 0.005(2) -0.003(2) -0.001(2)
C110 0.029(3) 0.035(3) 0.020(3) 0.014(2) -0.001(2) -0.003(3)
C111 0.033(4) 0.053(4) 0.023(3) 0.015(3) 0.008(3) 0.001(3)
C112 0.040(4) 0.058(5) 0.029(3) 0.014(3) 0.014(3) 0.019(4)
C113 0.028(3) 0.041(3) 0.023(3) 0.013(3) 0.006(2) 0.012(3)
C114 0.041(4) 0.032(3) 0.034(3) 0.013(3) -0.005(3) 0.015(3)
C115 0.035(3) 0.020(3) 0.016(2) 0.001(2) -0.003(2) 0.008(2)
C116 0.024(3) 0.019(3) 0.023(3) 0.001(2) 0.000(2) 0.005(2)
Al1 0.0163(7) 0.0210(7) 0.0209(8) 0.0071(6) 0.0058(6) 0.0093(6)
O17 0.026(4) 0.073(7) 0.017(4) 0.015(5) 0.004(4) 0.031(5)
O18 0.016(4) 0.036(4) 0.026(4) 0.014(3) 0.008(3) 0.015(3)
O19 0.018(4) 0.026(5) 0.046(5) -0.011(4) 0.012(4) -0.001(4)
O20 0.033(5) 0.030(5) 0.031(5) 0.000(4) 0.017(4) -0.001(4)
O17A 0.032(5) 0.060(7) 0.028(6) 0.011(5) 0.006(5) 0.036(5)
O18A 0.066(8) 0.079(8) 0.022(5) 0.018(5) 0.010(5) 0.054(8)
O19A 0.059(8) 0.026(5) 0.058(8) -0.004(5) 0.034(7) 0.012(6)
O20A 0.019(4) 0.021(4) 0.034(5) -0.014(4) 0.012(4) -0.005(3)
Al2 0.0143(8) 0.0404(10) 0.0353(10) 0.0224(8) 0.0019(7) 0.0086(7)
O21 0.128(8) 0.135(8) 0.231(13) 0.105(9) 0.133(9) 0.115(8)
O22 0.075(7) 0.052(5) 0.016(4) 0.004(3) -0.007(4) 0.044(5)
O24 0.076(4) 0.040(3) 0.059(4) 0.015(3) -0.001(3) 0.036(3)
C133 0.054(5) 0.088(7) 0.103(8) 0.065(7) 0.049(6) 0.050(5)
C134 0.062(7) 0.082(8) 0.128(11) 0.055(8) 0.053(7) 0.028(6)
C135 0.065(7) 0.076(7) 0.077(7) 0.011(6) 0.008(6) 0.030(6)
C136 0.132(14) 0.32(3) 0.101(12) 0.137(17) 0.074(11) 0.154(19)
C141 0.021(3) 0.042(4) 0.047(4) 0.023(3) 0.006(3) 0.004(3)
C142 0.085(8) 0.073(7) 0.077(8) 0.033(6) 0.027(6) 0.027(6)
C143 0.093(10) 0.180(16) 0.069(8) 0.054(9) 0.039(7) 0.090(11)
C144 0.103(10) 0.123(12) 0.041(6) -0.002(6) 0.016(6) 0.018(9)
C145 0.031(3) 0.034(3) 0.030(3) 0.014(3) -0.002(3) 0.007(3)
C146 0.045(5) 0.075(6) 0.048(5) 0.035(5) -0.011(4) -0.001(4)
C147 0.044(5) 0.111(9) 0.060(6) 0.043(6) -0.001(4) -0.014(6)
C148 0.075(7) 0.063(6) 0.048(5) 0.009(4) 0.001(5) 0.040(5)
F37 0.053(3) 0.078(4) 0.095(5) 0.032(4) 0.018(3) 0.009(3)
F38 0.078(5) 0.177(9) 0.151(8) 0.101(7) 0.078(5) 0.074(6)
F39 0.148(10) 0.083(6) 0.36(2) 0.129(10) -0.060(11) -0.033(6)
F40 0.072(4) 0.067(4) 0.105(5) 0.047(4) 0.009(4) 0.013(3)
F41 0.107(7) 0.129(8) 0.150(9) 0.023(6) -0.055(6) 0.036(6)
F42 0.125(7) 0.117(6) 0.128(7) -0.012(5) -0.005(5) 0.093(6)
F43 0.153(10) 0.34(2) 0.086(7) 0.091(10) 0.059(7) 0.106(12)
F44 0.105(6) 0.221(11) 0.114(6) 0.092(7) 0.037(5) 0.112(7)
F45 0.112(8) 0.35(2) 0.38(2) 0.34(2) 0.071(11) 0.063(10)
O22A 0.16(2) 0.17(2) 0.026(8) 0.039(12) 0.014(11) 0.10(2)
F55 0.117(6) 0.112(6) 0.119(6) 0.074(5) 0.053(5) 0.083(5)
F56 0.086(5) 0.089(5) 0.209(11) 0.089(7) 0.018(6) -0.014(4)
F57 0.127(6) 0.098(5) 0.047(3) 0.024(3) 0.033(4) 0.032(5)
F58 0.098(6) 0.345(17) 0.252(13) 0.218(13) 0.136(8) 0.153(9)
F59 0.158(8) 0.110(6) 0.085(5) 0.011(4) 0.040(5) 0.092(6)
F60 0.118(7) 0.157(8) 0.164(9) 0.089(7) 0.025(6) 0.095(7)
F61 0.098(6) 0.108(6) 0.131(7) -0.003(5) -0.065(6) 0.010(5)
F62 0.266(16) 0.150(10) 0.086(6) -0.037(6) 0.069(8) 0.045(10)
F63 0.155(8) 0.108(6) 0.057(4) 0.045(4) 0.005(4) 0.015(5)
F64 0.047(3) 0.139(6) 0.078(4) 0.046(4) -0.001(3) 0.032(4)
F65 0.112(6) 0.120(6) 0.125(6) 0.091(6) -0.038(5) 0.018(5)
F66 0.060(4) 0.117(5) 0.033(3) 0.000(3) -0.010(2) 0.002(3)
F67 0.144(8) 0.098(6) 0.101(6) 0.066(5) -0.030(5) -0.066(5)
F68 0.054(4) 0.271(13) 0.054(4) 0.030(6) 0.026(3) 0.007(6)
F69 0.029(3) 0.152(7) 0.113(6) 0.044(5) -0.003(3) 0.010(4)
F70 0.092(5) 0.058(3) 0.049(3) -0.010(3) -0.008(3) 0.004(3)
F71 0.068(4) 0.158(7) 0.059(4) -0.003(4) 0.027(3) 0.033(5)
F72 0.236(12) 0.105(6) 0.137(8) -0.010(6) -0.033(8) 0.131(8)
Al3 0.0154(7) 0.0216(7) 0.0120(7) 0.0041(6) 0.0020(6) 0.0063(6)
O25 0.0173(19) 0.033(2) 0.0180(18) 0.0093(16) 0.0063(15) 0.0068(16)
O26 0.024(2) 0.032(2) 0.0191(19) 0.0085(16) -0.0007(16) 0.0132(17)
O27 0.0224(19) 0.0224(19) 0.0163(18) 0.0037(15) 0.0027(15) 0.0052(16)
O28 0.0181(18) 0.0213(18) 0.0162(18) 0.0007(14) 0.0039(14) 0.0024(15)
C157 0.022(3) 0.021(2) 0.020(3) 0.006(2) 0.005(2) 0.005(2)
C158 0.031(3) 0.034(3) 0.030(3) 0.016(3) 0.014(3) 0.017(3)
C159 0.028(3) 0.035(3) 0.029(3) 0.009(3) 0.008(2) 0.016(3)
C160 0.043(4) 0.023(3) 0.036(4) 0.003(3) -0.002(3) 0.002(3)
C161 0.014(2) 0.022(2) 0.016(2) 0.0013(19) 0.0030(19) 0.003(2)
C162 0.021(3) 0.033(3) 0.020(3) -0.003(2) 0.002(2) 0.007(2)
C163 0.019(3) 0.026(3) 0.021(3) -0.001(2) 0.004(2) 0.002(2)
C164 0.025(3) 0.025(3) 0.031(3) 0.005(2) 0.009(2) 0.005(2)
F91 0.039(2) 0.071(3) 0.049(3) 0.031(2) 0.025(2) 0.036(2)
F92 0.051(2) 0.041(2) 0.0193(17) 0.0076(15) 0.0113(16) 0.0211(19)
F93 0.035(2) 0.044(2) 0.048(2) 0.029(2) 0.0157(18) 0.0071(18)
F94 0.0219(18) 0.042(2) 0.040(2) 0.0115(17) -0.0010(16) 0.0067(16)
F95 0.044(2) 0.038(2) 0.046(2) 0.0177(18) 0.0063(19) 0.0245(19)
F96 0.053(3) 0.070(3) 0.043(2) 0.010(2) 0.022(2) 0.042(3)
F97 0.031(2) 0.054(3) 0.051(3) 0.014(2) -0.0107(19) -0.008(2)
F98 0.092(4) 0.020(2) 0.060(3) 0.0027(19) -0.014(3) 0.009(2)
F99 0.068(3) 0.037(2) 0.026(2) -0.0096(17) 0.001(2) 0.015(2)
F100 0.0262(19) 0.047(2) 0.0223(18) -0.0065(16) -0.0015(15) 0.0062(17)
F101 0.0162(16) 0.042(2) 0.0315(19) -0.0009(16) 0.0068(14) 0.0012(15)
F102 0.028(2) 0.046(2) 0.041(2) 0.0089(18) 0.0003(17) 0.0169(18)
F103 0.037(2) 0.039(2) 0.0211(17) 0.0111(15) 0.0101(15) 0.0108(17)
F104 0.035(2) 0.033(2) 0.032(2) -0.0060(16) 0.0156(17) 0.0065(16)
F105 0.0162(16) 0.0363(19) 0.0303(18) 0.0063(15) 0.0081(14) 0.0031(14)
F106 0.0273(19) 0.037(2) 0.052(2) 0.0160(18) 0.0064(17) 0.0140(17)
F107 0.040(2) 0.0325(19) 0.032(2) 0.0134(16) 0.0129(17) 0.0098(17)
F108 0.033(2) 0.0190(16) 0.048(2) 0.0013(15) 0.0115(17) 0.0024(15)
Al4 0.0129(7) 0.0201(7) 0.0148(7) 0.0059(6) 0.0037(6) 0.0080(6)
O29 0.0196(19) 0.0211(18) 0.0194(18) 0.0072(15) 0.0030(15) 0.0057(15)
O30 0.0162(18) 0.029(2) 0.0177(18) 0.0094(15) 0.0037(14) 0.0126(16)
O31 0.0214(19) 0.0262(19) 0.0155(17) 0.0063(15) 0.0038(15) 0.0107(16)
O32 0.0137(17) 0.0281(19) 0.0200(18) 0.0097(15) 0.0066(14) 0.0103(15)
C165 0.015(2) 0.033(3) 0.025(3) 0.013(2) 0.006(2) 0.014(2)
C166 0.027(3) 0.039(3) 0.024(3) 0.017(2) 0.005(2) 0.017(3)
C167 0.024(3) 0.069(5) 0.040(4) 0.029(4) 0.015(3) 0.032(3)
C168 0.034(3) 0.034(3) 0.028(3) 0.010(3) -0.007(3) 0.008(3)
C169 0.024(3) 0.020(2) 0.022(3) 0.009(2) 0.003(2) 0.006(2)
C170 0.040(4) 0.029(3) 0.046(4) 0.019(3) 0.017(3) 0.012(3)
C171 0.041(4) 0.028(3) 0.036(4) 0.007(3) 0.003(3) 0.010(3)
C172 0.036(4) 0.034(3) 0.035(3) 0.015(3) 0.005(3) 0.014(3)
C173 0.018(3) 0.025(3) 0.021(3) 0.003(2) 0.004(2) 0.009(2)
C174 0.026(3) 0.037(3) 0.027(3) -0.004(3) 0.010(2) 0.006(3)
C175 0.027(3) 0.026(3) 0.032(3) 0.001(2) -0.002(2) 0.012(2)
C176 0.024(3) 0.031(3) 0.025(3) 0.005(2) 0.002(2) 0.013(2)
C177 0.015(2) 0.025(3) 0.015(2) 0.0048(19) 0.0052(19) 0.008(2)
C178 0.016(3) 0.037(3) 0.024(3) 0.007(2) 0.005(2) 0.012(2)
C179 0.023(3) 0.039(3) 0.029(3) 0.001(3) 0.006(2) 0.014(3)
C180 0.028(3) 0.050(4) 0.030(3) 0.019(3) 0.015(3) 0.019(3)
F109 0.0184(17) 0.0361(19) 0.038(2) 0.0091(16) 0.0087(15) 0.0083(15)
F110 0.034(2) 0.0278(19) 0.050(2) -0.0029(17) -0.0058(18) 0.0111(16)
F111 0.032(2) 0.038(2) 0.0298(19) 0.0090(16) -0.0012(15) 0.0170(16)
F112 0.0328(19) 0.048(2) 0.0173(16) 0.0130(15) 0.0062(14) 0.0224(17)
F113 0.043(2) 0.035(2) 0.041(2) 0.0218(17) 0.0097(18) 0.0155(18)
F114 0.036(2) 0.0281(19) 0.059(3) 0.0125(18) 0.0136(19) 0.0170(17)
F115 0.0188(17) 0.054(2) 0.0301(19) 0.0067(17) 0.0033(14) 0.0206(17)
F116 0.031(2) 0.045(2) 0.0223(18) -0.0033(16) -0.0040(15) 0.0119(17)
F117 0.0269(19) 0.038(2) 0.036(2) -0.0038(17) 0.0022(16) 0.0013(16)
F118 0.031(2) 0.057(2) 0.0304(19) 0.0252(18) 0.0140(16) 0.0222(18)
F119 0.048(2) 0.050(2) 0.027(2) 0.0148(18) 0.0180(18) 0.009(2)
F120 0.028(2) 0.040(2) 0.048(2) -0.0033(18) -0.0049(17) 0.0225(17)
F121 0.0226(19) 0.052(2) 0.036(2) -0.0147(18) -0.0034(16) 0.0102(17)
F122 0.032(2) 0.066(3) 0.054(3) 0.036(2) 0.029(2) 0.024(2)
F123 0.056(3) 0.039(2) 0.031(2) 0.0010(17) 0.0060(19) 0.019(2)
F124 0.0177(18) 0.047(2) 0.050(2) -0.0032(19) 0.0134(17) 0.0050(16)
F125 0.027(2) 0.091(4) 0.053(3) 0.036(3) 0.0084(19) 0.037(2)
F126 0.032(2) 0.056(3) 0.031(2) -0.0099(18) 0.0106(17) 0.0189(19)
F127 0.057(3) 0.075(3) 0.040(2) 0.013(2) 0.017(2) 0.054(3)
F128 0.038(2) 0.049(2) 0.039(2) -0.0117(19) 0.0199(19) 0.0103(19)
F129 0.043(2) 0.039(2) 0.058(3) 0.031(2) 0.025(2) 0.0212(19)
F130 0.042(2) 0.038(2) 0.035(2) 0.0073(17) -0.0098(17) 0.0147(18)
F131 0.039(2) 0.049(2) 0.037(2) 0.0261(18) 0.0085(17) 0.0264(19)
F132 0.055(3) 0.043(2) 0.036(2) -0.0046(18) -0.0090(19) 0.030(2)
F133 0.048(2) 0.031(2) 0.036(2) 0.0141(17) 0.0003(18) 0.0066(18)
F134 0.038(2) 0.044(2) 0.069(3) 0.031(2) 0.025(2) 0.0070(19)
F135 0.060(3) 0.040(2) 0.039(2) 0.0245(19) 0.005(2) 0.019(2)
F136 0.059(3) 0.046(2) 0.038(2) 0.0094(19) 0.027(2) 0.018(2)
F137 0.037(2) 0.061(3) 0.066(3) 0.039(2) 0.030(2) 0.030(2)
F138 0.044(2) 0.048(2) 0.047(2) 0.0140(19) 0.0079(19) 0.030(2)
F139 0.028(2) 0.107(4) 0.066(3) 0.059(3) 0.029(2) 0.038(3)
F140 0.043(2) 0.089(3) 0.026(2) 0.029(2) 0.0134(18) 0.037(2)
F141 0.043(3) 0.042(2) 0.057(3) 0.018(2) -0.016(2) -0.007(2)
F142 0.045(2) 0.051(2) 0.029(2) 0.0097(18) -0.0122(18) 0.017(2)
F143 0.071(3) 0.0191(18) 0.055(3) 0.0079(18) 0.001(2) 0.004(2)
F144 0.034(2) 0.046(2) 0.051(3) 0.013(2) -0.0138(19) 0.0023(19)
C181 0.027(4) 0.096(7) 0.027(4) 0.000(4) 0.005(3) 0.011(4)
Cl1B 0.047(3) 0.063(3) 0.049(3) 0.013(2) 0.020(2) 0.019(2)
C183 0.033(4) 0.053(4) 0.027(3) -0.005(3) -0.006(3) 0.020(3)
Cl1A 0.0467(17) 0.0367(15) 0.0421(16) 0.0032(12) -0.0061(13) 0.0229(13)
C182 0.038(4) 0.081(6) 0.032(4) -0.010(4) -0.002(3) 0.032(4)
C184 0.028(3) 0.050(4) 0.030(3) 0.008(3) 0.007(3) 0.017(3)
C185 0.037(4) 0.052(4) 0.037(4) 0.016(3) 0.010(3) 0.019(3)
C186 0.034(4) 0.077(6) 0.031(4) 0.018(4) 0.004(3) 0.012(4)
Cl2 0.0555(12) 0.0247(8) 0.0658(13) 0.0057(8) 0.0255(10) 0.0043(8)
C187 0.040(4) 0.015(3) 0.054(4) 0.007(3) 0.008(3) 0.002(3)
C188 0.035(4) 0.032(3) 0.047(4) 0.012(3) 0.003(3) 0.005(3)
C189 0.027(3) 0.033(3) 0.054(4) 0.009(3) 0.002(3) 0.010(3)
C190 0.041(4) 0.027(3) 0.044(4) 0.007(3) 0.005(3) 0.007(3)
C191 0.051(5) 0.037(4) 0.048(4) 0.007(3) -0.011(4) 0.020(3)
C192 0.034(4) 0.030(3) 0.063(5) 0.005(3) -0.006(3) 0.011(3)

loop_
_atom_type_symbol
_atom_type_description
_atom_type_scat_dispersion_real
_atom_type_scat_dispersion_imag
_atom_type_scat_source
C C 0.0033 0.0016 'International Tables Vol C Tables 4.2.6.8 and 6.1.1.4'
H H 0.0000 0.0000 'International Tables Vol C Tables 4.2.6.8 and 6.1.1.4'
N N 0.0061 0.0033 'International Tables Vol C Tables 4.2.6.8 and 6.1.1.4'
O O 0.0106 0.0060 'International Tables Vol C Tables 4.2.6.8 and 6.1.1.4'
F F 0.0171 0.0103 'International Tables Vol C Tables 4.2.6.8 and 6.1.1.4'
Al Al 0.0645 0.0514 'International Tables Vol C Tables 4.2.6.8 and 6.1.1.4'
P P 0.1023 0.0942 'International Tables Vol C Tables 4.2.6.8 and 6.1.1.4'
Cr Cr 0.3209 0.6236 'International Tables Vol C Tables 4.2.6.8 and 6.1.1.4'
Cl Cl 0.1484 0.1585 'International Tables Vol C Tables 4.2.6.8 and 6.1.1.4'

loop_
_geom_angle_atom_site_label_1
_geom_angle_atom_site_label_2
_geom_angle_atom_site_label_3
_geom_angle
O8 Cr1 P1 71.67(9)
O8 Cr1 P4 102.22(10)
P1 Cr1 P4 111.23(5)
O8 Cr1 P2 84.10(10)
P1 Cr1 P2 67.04(5)
P4 Cr1 P2 172.71(6)
O8 Cr1 P3 131.87(10)
P1 Cr1 P3 156.45(6)
P4 Cr1 P3 67.74(5)
P2 Cr1 P3 110.78(5)
N1 P1 C44 109.0(2)
N1 P1 C51 105.8(2)
C44 P1 C51 107.7(2)
N1 P1 Cr1 93.61(16)
C44 P1 Cr1 130.17(18)
C51 P1 Cr1 107.67(18)
N1 P2 C30 107.3(2)
N1 P2 C37 107.0(2)
C30 P2 C37 105.8(2)
N1 P2 Cr1 93.13(15)
C30 P2 Cr1 130.38(18)
C37 P2 Cr1 110.66(17)
N2 P3 C1 103.9(2)
N2 P3 C8 106.0(2)
C1 P3 C8 105.2(2)
N2 P3 Cr1 89.70(15)
C1 P3 Cr1 139.39(19)
C8 P3 Cr1 107.45(18)
N2 P4 C15 105.8(2)
N2 P4 C22 106.9(2)
C15 P4 C22 105.5(2)
N2 P4 Cr1 90.82(15)
C15 P4 Cr1 130.46(18)
C22 P4 Cr1 113.70(18)
C58 N1 P1 128.5(4)
C58 N1 P2 125.2(4)
P1 N1 P2 106.0(2)
C29 N2 P4 125.7(4)
C29 N2 P3 125.6(4)
P4 N2 P3 108.0(2)
C27 O1 C28 117.7(5)
C20 O2 C21 117.6(5)
C9 O3 C14 117.1(5)
C6 O4 C7 116.6(4)
C35 O5 C36 117.7(5)
C42 O6 C43 117.1(5)
C45 O7 C50 117.0(4)
C56 O8 C57 117.0(4)
C56 O8 Cr1 125.5(3)
C57 O8 Cr1 117.4(3)
C6 C1 C2 118.9(5)
C6 C1 P3 121.9(4)
C2 C1 P3 118.8(4)
C3 C2 C1 121.5(5)
C2 C3 C4 119.0(5)
C3 C4 C5 121.0(5)
C4 C5 C6 120.3(6)
O4 C6 C5 123.5(5)
O4 C6 C1 117.3(5)
C5 C6 C1 119.3(5)
C13 C8 C9 119.3(5)
C13 C8 P3 119.4(4)
C9 C8 P3 121.0(4)
O3 C9 C10 123.7(5)
O3 C9 C8 116.5(5)
C10 C9 C8 119.9(5)
C11 C10 C9 118.9(6)
C12 C11 C10 121.6(6)
C11 C12 C13 119.6(6)
C12 C13 C8 120.7(6)
C16 C15 C20 118.9(5)
C16 C15 P4 121.6(4)
C20 C15 P4 119.5(4)
C17 C16 C15 120.9(5)
C18 C17 C16 118.8(6)
C17 C18 C19 121.8(6)
C18 C19 C20 119.2(5)
O2 C20 C19 124.5(5)
O2 C20 C15 115.1(5)
C19 C20 C15 120.4(5)
C23 C22 C27 119.1(5)
C23 C22 P4 122.4(4)
C27 C22 P4 118.2(4)
C24 C23 C22 120.6(6)
C25 C24 C23 119.9(6)
C24 C25 C26 120.8(6)
C25 C26 C27 119.6(6)
O1 C27 C26 125.1(5)
O1 C27 C22 115.0(5)
C26 C27 C22 120.0(5)
C31 C30 C35 118.9(5)
C31 C30 P2 121.4(4)
C35 C30 P2 119.7(4)
C30 C31 C32 120.3(6)
C33 C32 C31 119.8(6)
C32 C33 C34 121.9(6)
C33 C34 C35 118.5(6)
O5 C35 C30 116.2(5)
O5 C35 C34 123.2(6)
C30 C35 C34 120.6(6)
C38 C37 C42 118.7(5)
C38 C37 P2 122.7(4)
C42 C37 P2 118.0(4)
C39 C38 C37 120.8(5)
C40 C39 C38 120.1(6)
C39 C40 C41 120.7(5)
C42 C41 C40 118.8(5)
O6 C42 C41 124.0(5)
O6 C42 C37 115.2(5)
C41 C42 C37 120.8(5)
C49 C44 C45 119.0(5)
C49 C44 P1 123.2(4)
C45 C44 P1 117.5(4)
O7 C45 C46 125.4(5)
O7 C45 C44 115.1(5)
C46 C45 C44 119.5(5)
C47 C46 C45 119.6(6)
C48 C47 C46 121.3(5)
C47 C48 C49 119.9(6)
C48 C49 C44 120.5(6)
C52 C51 C56 118.9(5)
C52 C51 P1 124.7(4)
C56 C51 P1 116.4(4)
C53 C52 C51 120.1(5)
C54 C53 C52 119.6(5)
C53 C54 C55 121.2(5)
C54 C55 C56 119.2(5)
C55 C56 O8 123.5(5)
C55 C56 C51 120.8(5)
O8 C56 C51 115.7(4)
P5 Cr2 P8 156.80(6)
P5 Cr2 P7 113.31(5)
P8 Cr2 P7 67.63(5)
P5 Cr2 P6 67.46(5)
P8 Cr2 P6 112.23(5)
P7 Cr2 P6 178.48(6)
C116 N3 P6 124.9(4)
C116 N3 P5 126.5(4)
P6 N3 P5 108.4(2)
C115 N4 P8 125.3(4)
C115 N4 P7 126.5(4)
P8 N4 P7 108.1(2)
C99 O9 C100 117.4(5)
C88 O10 C93 118.0(6)
C106 O11 C107 117.1(5)
C109 O12 C114 118.2(5)
C81 O13 C86 117.4(5)
C78 O14 C79 116.8(5)
C64 O15 C65 116.7(5)
C71 O16 C72 117.7(5)
N3 P5 C66 104.5(2)
N3 P5 C59 109.1(2)
C66 P5 C59 106.6(3)
N3 P5 Cr2 92.30(16)
C66 P5 Cr2 109.95(19)
C59 P5 Cr2 130.88(18)
N3 P6 C80 105.6(2)
N3 P6 C73 107.5(2)
C80 P6 C73 105.0(3)
N3 P6 Cr2 91.76(16)
C80 P6 Cr2 133.10(19)
C73 P6 Cr2 110.65(19)
N4 P7 C87 106.1(2)
N4 P7 C94 108.4(2)
C87 P7 C94 104.3(3)
N4 P7 Cr2 91.79(16)
C87 P7 Cr2 126.80(19)
C94 P7 Cr2 116.90(18)
N4 P8 C101 106.0(2)
N4 P8 C108 107.5(3)
C101 P8 C108 104.9(3)
N4 P8 Cr2 92.19(16)
C101 P8 Cr2 134.3(2)
C108 P8 Cr2 109.01(18)
C60 C59 C64 118.9(5)
C60 C59 P5 122.8(4)
C64 C59 P5 118.2(4)
C59 C60 C61 120.3(6)
C62 C61 C60 119.6(6)
C63 C62 C61 121.2(6)
C62 C63 C64 119.4(6)
O15 C64 C63 124.5(5)
O15 C64 C59 114.9(5)
C63 C64 C59 120.6(5)
C67 C66 C71 119.0(5)
C67 C66 P5 125.5(5)
C71 C66 P5 115.4(4)
C68 C67 C66 120.8(6)
C67 C68 C69 119.8(6)
C68 C69 C70 121.1(6)
C71 C70 C69 118.9(6)
O16 C71 C70 123.7(5)
O16 C71 C66 116.0(5)
C70 C71 C66 120.3(5)
C74 C73 C78 118.4(5)
C74 C73 P6 123.0(4)
C78 C73 P6 118.1(4)
C75 C74 C73 121.2(6)
C74 C75 C76 119.5(6)
C75 C76 C77 121.0(6)
C76 C77 C78 119.5(6)
O14 C78 C77 125.0(5)
O14 C78 C73 114.6(5)
C77 C78 C73 120.4(6)
C85 C80 C81 118.8(5)
C85 C80 P6 122.7(5)
C81 C80 P6 118.4(4)
O13 C81 C82 124.1(6)
O13 C81 C80 115.7(5)
C82 C81 C80 120.1(6)
C83 C82 C81 119.6(7)
C84 C83 C82 120.9(6)
C83 C84 C85 120.0(6)
C84 C85 C80 120.6(6)
C88 C87 C92 119.8(5)
C88 C87 P7 118.3(4)
C92 C87 P7 121.9(5)
O10 C88 C87 115.8(5)
O10 C88 C89 124.1(6)
C87 C88 C89 120.1(6)
C90 C89 C88 118.7(7)
C91 C90 C89 121.8(7)
C90 C91 C92 119.6(7)
C87 C92 C91 119.8(7)
C95 C94 C99 118.6(5)
C95 C94 P7 123.9(4)
C99 C94 P7 117.3(4)
C94 C95 C96 120.3(6)
C97 C96 C95 120.2(6)
C96 C97 C98 120.7(6)
C99 C98 C97 119.4(6)
O9 C99 C98 125.2(5)
O9 C99 C94 113.9(5)
C98 C99 C94 120.9(6)
C102 C101 C106 119.0(5)
C102 C101 P8 121.7(5)
C106 C101 P8 119.2(4)
C103 C102 C101 120.6(6)
C104 C103 C102 119.6(6)
C103 C104 C105 121.3(6)
C104 C105 C106 119.3(6)
O11 C106 C105 123.6(6)
O11 C106 C101 116.2(5)
C105 C106 C101 120.2(6)
C109 C108 C113 118.5(5)
C109 C108 P8 117.3(5)
C113 C108 P8 124.0(5)
O12 C109 C110 124.3(6)
O12 C109 C108 114.6(5)
C110 C109 C108 121.2(6)
C109 C110 C111 119.0(6)
C112 C111 C110 120.4(6)
C113 C112 C111 120.5(7)
C112 C113 C108 120.5(6)
O19A Al1 O17A 129.8(7)
O19A Al1 O17 112.1(6)
O17A Al1 O17 22.6(4)
O19A Al1 O20A 85.9(5)
O17A Al1 O20A 116.7(5)
O17 Al1 O20A 105.8(5)
O19A Al1 O18A 102.8(6)
O17A Al1 O18A 109.9(6)
O17 Al1 O18A 132.1(5)
O20A Al1 O18A 108.6(6)
O19A Al1 O18 116.1(5)
O17A Al1 O18 85.7(5)
O17 Al1 O18 107.4(4)
O20A Al1 O18 128.0(4)
O18A Al1 O18 25.0(4)
O19A Al1 O20 108.7(5)
O17A Al1 O20 107.6(5)
O17 Al1 O20 106.7(5)
O20A Al1 O20 25.8(3)
O18A Al1 O20 91.3(6)
O18 Al1 O20 105.3(4)
O19A Al1 O19 23.9(4)
O17A Al1 O19 108.0(5)
O17 Al1 O19 94.2(5)
O20A Al1 O19 106.3(4)
O18A Al1 O19 106.8(6)
O18 Al1 O19 109.9(5)
O20 Al1 O19 131.0(4)
C117 O17 Al1 151.6(9)
C121 O18 Al1 145.9(7)
C125 O19 Al1 155.4(8)
C129 O20 Al1 149.6(10)
O17 C117 C120 114.3(13)
O17 C117 C119 102.3(11)
C120 C117 C119 111.4(10)
O17 C117 C118 106.0(11)
C120 C117 C118 113.6(11)
C119 C117 C118 108.4(11)
F3 C118 F1 108.6(10)
F3 C118 F2 101.9(10)
F1 C118 F2 101.1(10)
F3 C118 C117 117.5(11)
F1 C118 C117 112.2(11)
F2 C118 C117 113.9(11)
F6 C119 F4 109.4(12)
F6 C119 F5 107.1(11)
F4 C119 F5 101.7(10)
F6 C119 C117 113.4(14)
F4 C119 C117 113.2(11)
F5 C119 C117 111.2(11)
F7 C120 F9 108.2(12)
F7 C120 F8 104.9(14)
F9 C120 F8 101.0(13)
F7 C120 C117 113.8(13)
F9 C120 C117 111.3(11)
F8 C120 C117 116.6(19)
O18 C121 C124 108.5(9)
O18 C121 C122 105.9(9)
C124 C121 C122 110.2(9)
O18 C121 C123 112.9(10)
C124 C121 C123 111.8(9)
C122 C121 C123 107.3(9)
F10 C122 F12 109.5(12)
F10 C122 F11 105.8(11)
F12 C122 F11 107.2(11)
F10 C122 C121 111.8(11)
F12 C122 C121 109.7(12)
F11 C122 C121 112.6(11)
F15 C123 F14 113.0(12)
F15 C123 F13 120.0(12)
F14 C123 F13 112.8(11)
F15 C123 C121 105.2(11)
F14 C123 C121 107.2(12)
F13 C123 C121 96.0(10)
F17 C124 F16 107.0(10)
F17 C124 F18 106.7(10)
F16 C124 F18 108.8(11)
F17 C124 C121 114.1(11)
F16 C124 C121 108.1(10)
F18 C124 C121 112.0(11)
O19 C125 O19A 30.5(5)
O19 C125 C128 131.1(10)
O19A C125 C128 100.9(10)
O19 C125 C126 105.5(10)
O19A C125 C126 120.5(11)
C128 C125 C126 109.8(10)
O19 C125 C127 91.3(10)
O19A C125 C127 107.1(10)
C128 C125 C127 105.9(9)
C126 C125 C127 111.4(11)
F20 C126 F21 123.2(16)
F20 C126 F19 113.0(14)
F21 C126 F19 111.6(14)
F20 C126 C125 98.6(14)
F21 C126 C125 101.4(15)
F19 C126 C125 105.7(15)
F24 C127 F22 108.2(16)
F24 C127 F23 113.2(18)
F22 C127 F23 109.4(16)
F24 C127 C125 109.0(16)
F22 C127 C125 108.9(16)
F23 C127 C125 108.1(14)
F27 C128 F25 113.6(15)
F27 C128 F26 110.4(15)
F25 C128 F26 103.5(13)
F27 C128 C125 111.1(15)
F25 C128 C125 110.9(14)
F26 C128 C125 106.9(16)
F30 C130 F29 113.8(10)
F30 C130 F28 106.6(10)
F29 C130 F28 104.4(9)
F30 C130 C129 113.4(13)
F29 C130 C129 107.5(11)
F28 C130 C129 110.7(10)
O20 C129 C132 112.0(16)
O20 C129 C131 109.0(14)
C132 C129 C131 108.8(13)
O20 C129 C130 110.1(14)
C132 C129 C130 108.4(13)
C131 C129 C130 108.5(14)
F31 C131 F33 107.5(9)
F31 C131 F32 107.4(9)
F33 C131 F32 105.6(9)
F31 C131 C129 112.6(10)
F33 C131 C129 111.8(11)
F32 C131 C129 111.5(13)
F34 C132 F35 106.7(9)
F34 C132 F36 107.7(10)
F35 C132 F36 108.1(10)
F34 C132 C129 114.2(14)
F35 C132 C129 109.3(12)
F36 C132 C129 110.6(10)
C217 O17A Al1 150.2(11)
C221 O18A Al1 150.9(11)
C125 O19A Al1 150.2(11)
C229 O20A Al1 149.8(10)
O17A C217 C218 111.5(15)
O17A C217 C219 115.8(16)
C218 C217 C219 112.7(15)
O17A C217 C220 106.2(14)
C218 C217 C220 99.2(14)
C219 C217 C220 110.1(14)
F2A C218 F3A 108.4(15)
F2A C218 F1A 111.3(15)
F3A C218 F1A 109.9(15)
F2A C218 C217 115.8(17)
F3A C218 C217 101.9(18)
F1A C218 C217 109.1(16)
F5A C219 F4A 108.8(14)
F5A C219 F6A 110.3(14)
F4A C219 F6A 112.2(14)
F5A C219 C217 108.2(16)
F4A C219 C217 107.0(15)
F6A C219 C217 110.2(16)
F9A C220 F8A 110.9(13)
F9A C220 F7A 108.1(13)
F8A C220 F7A 107.5(13)
F9A C220 C217 111.5(15)
F8A C220 C217 108.8(14)
F7A C220 C217 109.8(16)
O18A C221 C224 109.0(12)
O18A C221 C222 118.5(13)
C224 C221 C222 116.3(13)
O18A C221 C223 101.5(12)
C224 C221 C223 96.8(11)
C222 C221 C223 111.5(13)
F14A C223 F15A 107.1(15)
F14A C223 C221 114.6(15)
F15A C223 C221 105.6(16)
F16A C224 F18A 108.2(12)
F16A C224 F17A 107.2(12)
F18A C224 F17A 107.7(12)
F16A C224 C221 116.4(13)
F18A C224 C221 101.3(12)
F17A C224 C221 115.4(13)
O20A C229 C230 109.9(13)
O20A C229 C232 108.8(13)
C230 C229 C232 108.6(14)
O20A C229 C231 113.0(14)
C230 C229 C231 109.0(12)
C232 C229 C231 107.4(12)
F28A C230 F29A 114.1(11)
F28A C230 F30A 106.5(11)
F29A C230 F30A 102.3(10)
F28A C230 C229 110.7(11)
F29A C230 C229 110.6(12)
F30A C230 C229 112.3(13)
F33A C231 F31A 105.2(10)
F33A C231 F32A 106.6(10)
F31A C231 F32A 109.5(10)
F33A C231 C229 110.4(12)
F31A C231 C229 111.5(11)
F32A C231 C229 113.3(12)
F12A C222 F11A 114.7(16)
F12A C222 F10A 116.6(16)
F11A C222 F10A 112.1(15)
F12A C222 C221 103.2(15)
F11A C222 C221 104.5(17)
F10A C222 C221 103.8(17)
F35A C232 F36A 104.9(11)
F35A C232 F34A 105.6(11)
F36A C232 F34A 104.7(11)
F35A C232 C229 114.8(13)
F36A C232 C229 112.1(12)
F34A C232 C229 113.9(13)
O22A Al2 O21 87.1(10)
O22A Al2 O24 125.1(11)
O21 Al2 O24 111.0(4)
O22A Al2 O23 112.2(11)
O21 Al2 O23 106.4(5)
O24 Al2 O23 111.1(4)
O22A Al2 O22 30.7(9)
O21 Al2 O22 116.3(6)
O24 Al2 O22 102.5(3)
O23 Al2 O22 109.6(4)
C133 O21 Al2 168.0(13)
C137 O22 Al2 152.0(7)
C141 O23 Al2 152.2(6)
C145 O24 Al2 158.6(6)
O21 C133 C136 108.4(9)
O21 C133 C135 108.5(8)
C136 C133 C135 111.3(10)
O21 C133 C134 112.0(11)
C136 C133 C134 109.0(7)
C135 C133 C134 107.7(7)
F39 C134 F37 105.8(10)
F39 C134 F38 108.8(9)
F37 C134 F38 108.4(8)
F39 C134 C133 109.6(9)
F37 C134 C133 111.4(7)
F38 C134 C133 112.5(10)
F42 C135 F41 107.1(9)
F42 C135 F40 106.0(9)
F41 C135 F40 104.9(9)
F42 C135 C133 116.3(9)
F41 C135 C133 112.2(9)
F40 C135 C133 109.6(8)
F44 C136 F43 108.9(11)
F44 C136 F45 105.5(12)
F43 C136 F45 106.9(11)
F44 C136 C133 110.4(9)
F43 C136 C133 112.3(11)
F45 C136 C133 112.5(11)
O23 C141 C144 107.5(7)
O23 C141 C142 106.4(7)
C144 C141 C142 112.7(7)
O23 C141 C143 113.5(8)
C144 C141 C143 109.5(7)
C142 C141 C143 107.3(6)
F55 C142 F57 113.5(9)
F55 C142 F56 102.5(9)
F57 C142 F56 108.9(9)
F55 C142 C141 111.3(8)
F57 C142 C141 110.6(8)
F56 C142 C141 109.7(8)
F59 C143 F58 112.6(11)
F59 C143 F60 109.7(11)
F58 C143 F60 109.3(10)
F59 C143 C141 108.3(8)
F58 C143 C141 109.0(10)
F60 C143 C141 107.9(8)
F63 C144 F61 109.7(11)
F63 C144 F62 108.6(10)
F61 C144 F62 103.3(11)
F63 C144 C141 112.6(9)
F61 C144 C141 114.5(9)
F62 C144 C141 107.5(9)
O24 C145 C147 109.2(7)
O24 C145 C146 107.8(6)
C147 C145 C146 110.8(6)
O24 C145 C148 108.8(6)
C147 C145 C148 110.7(6)
C146 C145 C148 109.5(6)
F66 C146 F64 108.5(7)
F66 C146 F65 108.1(8)
F64 C146 F65 104.6(9)
F66 C146 C145 112.4(7)
F64 C146 C145 110.5(6)
F65 C146 C145 112.3(7)
F68 C147 F69 108.9(10)
F68 C147 F67 106.0(9)
F69 C147 F67 107.4(8)
F68 C147 C145 111.5(7)
F69 C147 C145 110.7(7)
F67 C147 C145 112.1(9)
F72 C148 F70 108.8(9)
F72 C148 F71 108.3(10)
F70 C148 F71 107.7(7)
F72 C148 C145 112.2(8)
F70 C148 C145 110.4(7)
F71 C148 C145 109.2(7)
O22 C137 C139 110.3(10)
O22 C137 C138 113.2(10)
C139 C137 C138 109.6(10)
O22 C137 C140 108.2(10)
C139 C137 C140 107.9(10)
C138 C137 C140 107.4(10)
F48 C138 F46 107.8(14)
F48 C138 F47 123.5(16)
F46 C138 F47 110.2(14)
F48 C138 C137 95.0(11)
F46 C138 C137 117.9(14)
F47 C138 C137 102.3(13)
F50 C139 F51 118.7(16)
F50 C139 F49 120.8(17)
F51 C139 F49 100.1(15)
F50 C139 C137 104.9(11)
F51 C139 C137 107.2(12)
F49 C139 C137 103.8(16)
F53 C140 F52 116.9(15)
F53 C140 F54 99.4(13)
F52 C140 F54 123.1(15)
F53 C140 C137 106.7(12)
F52 C140 C137 104.2(11)
F54 C140 C137 105.3(13)
C237 O22A Al2 160(2)
O22A C237 C239 112.7(19)
O22A C237 C238 106.5(17)
C239 C237 C238 108.2(12)
O22A C237 C240 115.7(18)
C239 C237 C240 107.0(12)
C238 C237 C240 106.3(12)
F47A C238 F48A 109.1(12)
F47A C238 F46A 104.2(13)
F48A C238 F46A 115.1(14)
F47A C238 C237 114.7(11)
F48A C238 C237 124.4(12)
F46A C238 C237 85.7(12)
F50A C239 F49A 128(2)
F50A C239 F51A 105(2)
F49A C239 F51A 104.3(18)
F50A C239 C237 101.7(16)
F49A C239 C237 108.5(17)
F51A C239 C237 107(2)
F52A C240 F53A 107(2)
F52A C240 F54A 101(2)
F53A C240 F54A 121(2)
F52A C240 C237 110.2(17)
F53A C240 C237 102.4(18)
F54A C240 C237 115.2(19)
O27 Al3 O28 108.3(2)
O27 Al3 O26 107.4(2)
O28 Al3 O26 112.2(2)
O27 Al3 O25 113.1(2)
O28 Al3 O25 107.9(2)
O26 Al3 O25 108.1(2)
C149 O25 Al3 148.5(4)
C153 O26 Al3 146.1(4)
C157 O27 Al3 146.9(4)
C161 O28 Al3 146.2(4)
O25 C149 C151 112.9(7)
O25 C149 C150 107.9(6)
C151 C149 C150 112.6(7)
O25 C149 C152 112.0(6)
C151 C149 C152 108.2(6)
C150 C149 C152 103.0(6)
O25 C149 C251 108.5(7)
C151 C149 C251 24.1(6)
C150 C149 C251 93.1(7)
C152 C149 C251 128.7(7)
O25 C149 C252 110.2(8)
C151 C149 C252 77.4(8)
C150 C149 C252 132.2(8)
C152 C149 C252 35.3(7)
C251 C149 C252 101.1(9)
F74 C150 F73 114.1(8)
F74 C150 F75 98.8(8)
F73 C150 F75 101.9(8)
F74 C150 C149 116.4(9)
F73 C150 C149 114.5(8)
F75 C150 C149 108.6(8)
F78 C151 F77 110.9(10)
F78 C151 F76 113.7(10)
F77 C151 F76 96.0(8)
F78 C151 C149 115.9(10)
F77 C151 C149 105.9(9)
F76 C151 C149 112.3(9)
F80 C152 F79 105.2(8)
F80 C152 F81 107.7(8)
F79 C152 F81 114.1(8)
F80 C152 C149 114.5(8)
F79 C152 C149 110.4(7)
F81 C152 C149 105.1(7)
O26 C153 C254 113.7(8)
O26 C153 C156 113.0(7)
C254 C153 C156 86.7(9)
O26 C153 C256 108.6(7)
C254 C153 C256 109.0(9)
C156 C153 C256 23.5(6)
O26 C153 C155 107.0(6)
C254 C153 C155 121.8(8)
C156 C153 C155 113.7(7)
C256 C153 C155 94.7(7)
O26 C153 C154 111.9(6)
C254 C153 C154 21.6(6)
C156 C153 C154 106.4(7)
C256 C153 C154 126.9(7)
C155 C153 C154 104.6(6)
F82 C154 F84 111.6(8)
F82 C154 F83 114.6(8)
F84 C154 F83 101.7(7)
F82 C154 C153 114.1(7)
F84 C154 C153 105.5(7)
F83 C154 C153 108.2(7)
F85 C155 F86 110.6(8)
F85 C155 F87 106.0(9)
F86 C155 F87 105.1(9)
F85 C155 C153 112.6(8)
F86 C155 C153 112.4(8)
F87 C155 C153 109.7(8)
F89 C156 F88 109.5(10)
F89 C156 F90 102.4(10)
F88 C156 F90 95.4(10)
F89 C156 C153 121.9(11)
F88 C156 C153 113.5(11)
F90 C156 C153 110.2(9)
O27 C157 C158 111.4(5)
O27 C157 C159 111.0(5)
C158 C157 C159 108.8(5)
O27 C157 C160 107.2(5)
C158 C157 C160 109.2(5)
C159 C157 C160 109.1(5)
F92 C158 F93 107.6(5)
F92 C158 F91 107.0(5)
F93 C158 F91 107.3(5)
F92 C158 C157 111.4(5)
F93 C158 C157 112.2(5)
F91 C158 C157 111.1(5)
F96 C159 F94 107.7(5)
F96 C159 F95 108.1(5)
F94 C159 F95 107.3(5)
F96 C159 C157 110.8(5)
F94 C159 C157 110.0(5)
F95 C159 C157 112.8(5)
F97 C160 F99 107.8(6)
F97 C160 F98 108.1(6)
F99 C160 F98 108.1(6)
F97 C160 C157 110.6(6)
F99 C160 C157 110.2(5)
F98 C160 C157 112.0(6)
O28 C161 C164 111.3(5)
O28 C161 C163 107.8(4)
C164 C161 C163 109.2(5)
O28 C161 C162 110.6(5)
C164 C161 C162 109.0(5)
C163 C161 C162 108.8(5)
F102 C162 F101 107.9(5)
F102 C162 F100 108.0(5)
F101 C162 F100 107.5(5)
F102 C162 C161 110.8(5)
F101 C162 C161 110.9(5)
F100 C162 C161 111.6(5)
F104 C163 F103 107.9(5)
F104 C163 F105 107.6(5)
F103 C163 F105 107.5(5)
F104 C163 C161 112.8(5)
F103 C163 C161 111.1(5)
F105 C163 C161 109.8(5)
F107 C164 F106 107.6(5)
F107 C164 F108 107.9(5)
F106 C164 F108 107.3(5)
F107 C164 C161 110.7(5)
F106 C164 C161 111.2(5)
F108 C164 C161 112.0(5)
F76A C251 F77A 109.1(12)
F76A C251 F78A 119.1(14)
F77A C251 F78A 110.9(13)
F76A C251 C149 105.5(13)
F77A C251 C149 110.7(13)
F78A C251 C149 100.9(13)
F80A C252 F81A 112.5(16)
F80A C252 F79A 112.2(16)
F81A C252 F79A 122.4(18)
F80A C252 C149 102.0(19)
F81A C252 C149 101.5(18)
F79A C252 C149 102.7(18)
F84A C254 F83A 106.5(13)
F84A C254 F82A 98.7(13)
F83A C254 F82A 105.8(14)
F84A C254 C153 119.4(14)
F83A C254 C153 116.3(13)
F82A C254 C153 108.1(15)
F88A C256 F89A 113.5(12)
F88A C256 F90A 112.0(12)
F89A C256 F90A 104.4(11)
F88A C256 C153 118.4(12)
F89A C256 C153 108.7(11)
F90A C256 C153 98.0(11)
O31 Al4 O29 108.0(2)
O31 Al4 O32 112.4(2)
O29 Al4 O32 107.8(2)
O31 Al4 O30 106.3(2)
O29 Al4 O30 114.2(2)
O32 Al4 O30 108.20(19)
C169 O29 Al4 147.5(4)
C165 O30 Al4 147.3(4)
C173 O31 Al4 147.8(4)
C177 O32 Al4 148.4(4)
O30 C165 C168 110.8(5)
O30 C165 C166 109.8(5)
C168 C165 C166 108.7(5)
O30 C165 C167 108.0(5)
C168 C165 C167 109.9(5)
C166 C165 C167 109.6(5)
F118 C166 F133 106.8(5)
F118 C166 F131 106.8(5)
F133 C166 F131 107.7(5)
F118 C166 C165 111.5(5)
F133 C166 C165 111.3(5)
F131 C166 C165 112.5(5)
F139 C167 F127 108.3(6)
F139 C167 F125 108.2(6)
F127 C167 F125 107.6(6)
F139 C167 C165 110.3(5)
F127 C167 C165 110.9(6)
F125 C167 C165 111.4(6)
F141 C168 F132 107.8(6)
F141 C168 F142 107.5(5)
F132 C168 F142 106.7(6)
F141 C168 C165 111.6(6)
F132 C168 C165 110.2(5)
F142 C168 C165 112.8(5)
O29 C169 C170 112.5(5)
O29 C169 C171 107.7(5)
C170 C169 C171 109.0(5)
O29 C169 C172 109.8(5)
C170 C169 C172 108.9(5)
C171 C169 C172 108.9(5)
F137 C170 F134 107.1(6)
F137 C170 F136 108.3(6)
F134 C170 F136 107.3(6)
F137 C170 C169 110.1(5)
F134 C170 C169 113.2(6)
F136 C170 C169 110.5(6)
F143 C171 F123 107.2(6)
F143 C171 F144 107.9(6)
F123 C171 F144 106.7(6)
F143 C171 C169 113.2(6)
F123 C171 C169 111.2(6)
F144 C171 C169 110.3(6)
F130 C172 F135 108.8(6)
F130 C172 F138 107.7(6)
F135 C172 F138 107.8(5)
F130 C172 C169 110.6(5)
F135 C172 C169 111.6(6)
F138 C172 C169 110.2(5)
O31 C173 C174 108.9(5)
O31 C173 C175 112.7(5)
C174 C173 C175 109.4(5)
O31 C173 C176 108.6(4)
C174 C173 C176 108.1(5)
C175 C173 C176 109.0(5)
F119 C174 F124 108.0(6)
F119 C174 F128 107.6(6)
F124 C174 F128 107.8(5)
F119 C174 C173 111.1(5)
F124 C174 C173 110.0(5)
F128 C174 C173 112.1(5)
F113 C175 F110 108.3(5)
F113 C175 F120 107.7(5)
F110 C175 F120 107.3(5)
F113 C175 C173 109.6(5)
F110 C175 C173 112.8(5)
F120 C175 C173 111.0(5)
F116 C176 F111 108.6(5)
F116 C176 F109 107.6(5)
F111 C176 F109 107.1(5)
F116 C176 C173 113.3(5)
F111 C176 C173 110.9(5)
F109 C176 C173 109.2(5)
O32 C177 C179 111.3(5)
O32 C177 C178 111.1(4)
C179 C177 C178 108.9(5)
O32 C177 C180 107.6(4)
C179 C177 C180 109.0(5)
C178 C177 C180 108.9(5)
F112 C178 F117 108.6(5)
F112 C178 F115 107.3(5)
F117 C178 F115 107.6(5)
F112 C178 C177 110.6(5)
F117 C178 C177 110.6(5)
F115 C178 C177 112.0(5)
F121 C179 F126 107.1(5)
F121 C179 F114 108.3(6)
F126 C179 F114 107.9(5)
F121 C179 C177 110.2(5)
F126 C179 C177 112.8(5)
F114 C179 C177 110.4(5)
F129 C180 F122 107.4(6)
F129 C180 F140 107.6(5)
F122 C180 F140 108.2(5)
F129 C180 C177 110.5(5)
F122 C180 C177 112.5(5)
F140 C180 C177 110.4(6)
C182 C181 C186 122.1(8)
C182 C181 Cl1B 109.5(8)
C186 C181 Cl1B 128.4(9)
C184 C183 C182 121.0(8)
C184 C183 Cl1A 121.3(6)
C182 C183 Cl1A 117.7(7)
C181 C182 C183 118.4(8)
C183 C184 C185 119.1(7)
C186 C185 C184 120.4(8)
C185 C186 C181 119.0(9)
C192 C187 C188 120.7(8)
C192 C187 Cl2 120.1(6)
C188 C187 Cl2 119.2(6)
C187 C188 C189 118.7(7)
C190 C189 C188 121.0(7)
C191 C190 C189 119.3(8)
C190 C191 C192 120.6(7)
C187 C192 C191 119.6(7)
C195 C194 C193 105.8(15)
C196 C195 C194 119.2(18)
C195 C196 C197 112.3(19)
C196 C197 C198 130(2)

loop_
_geom_bond_atom_site_label_1
_geom_bond_atom_site_label_2
_geom_bond_distance
Cr1 O8 2.376(4)
Cr1 P1 2.4554(15)
Cr1 P4 2.4567(15)
Cr1 P2 2.4689(15)
Cr1 P3 2.4836(15)
P1 N1 1.703(4)
P1 C44 1.799(6)
P1 C51 1.806(5)
P2 N1 1.703(4)
P2 C30 1.810(5)
P2 C37 1.822(5)
P3 N2 1.706(4)
P3 C1 1.814(5)
P3 C8 1.817(5)
P4 N2 1.697(4)
P4 C15 1.804(5)
P4 C22 1.809(5)
N1 C58 1.467(7)
N2 C29 1.474(7)
O1 C27 1.355(7)
O1 C28 1.436(7)
O2 C20 1.359(7)
O2 C21 1.439(7)
O3 C9 1.363(7)
O3 C14 1.436(7)
O4 C6 1.365(7)
O4 C7 1.441(7)
O5 C35 1.365(7)
O5 C36 1.442(8)
O6 C42 1.365(7)
O6 C43 1.434(7)
O7 C45 1.357(7)
O7 C50 1.436(6)
O8 C56 1.395(6)
O8 C57 1.439(6)
C1 C6 1.405(8)
C1 C2 1.407(8)
C2 C3 1.378(8)
C3 C4 1.383(9)
C4 C5 1.390(9)
C5 C6 1.395(7)
C8 C13 1.395(8)
C8 C9 1.412(8)
C9 C10 1.410(8)
C10 C11 1.388(10)
C11 C12 1.384(10)
C12 C13 1.389(8)
C15 C16 1.397(7)
C15 C20 1.409(7)
C16 C17 1.395(8)
C17 C18 1.385(9)
C18 C19 1.387(9)
C19 C20 1.391(8)
C22 C23 1.398(8)
C22 C27 1.413(8)
C23 C24 1.388(8)
C24 C25 1.383(10)
C25 C26 1.393(10)
C26 C27 1.395(8)
C30 C31 1.394(8)
C30 C35 1.403(8)
C31 C32 1.403(8)
C32 C33 1.366(11)
C33 C34 1.384(11)
C34 C35 1.411(8)
C37 C38 1.396(8)
C37 C42 1.408(8)
C38 C39 1.390(8)
C39 C40 1.381(9)
C40 C41 1.405(9)
C41 C42 1.397(8)
C44 C49 1.399(8)
C44 C45 1.418(8)
C45 C46 1.397(7)
C46 C47 1.382(9)
C47 C48 1.379(10)
C48 C49 1.380(8)
C51 C52 1.399(7)
C51 C56 1.399(8)
C52 C53 1.395(8)
C53 C54 1.382(9)
C54 C55 1.382(8)
C55 C56 1.388(7)
Cr2 P5 2.4645(15)
Cr2 P8 2.4652(15)
Cr2 P7 2.4732(15)
Cr2 P6 2.4818(15)
N3 C116 1.478(7)
N3 P6 1.692(5)
N3 P5 1.694(4)
N4 C115 1.469(7)
N4 P8 1.694(5)
N4 P7 1.700(5)
O9 C99 1.357(8)
O9 C100 1.443(7)
O10 C88 1.368(7)
O10 C93 1.437(8)
O11 C106 1.365(7)
O11 C107 1.434(7)
O12 C109 1.369(8)
O12 C114 1.433(7)
O13 C81 1.361(7)
O13 C86 1.428(8)
O14 C78 1.363(7)
O14 C79 1.437(7)
O15 C64 1.368(7)
O15 C65 1.442(7)
O16 C71 1.383(7)
O16 C72 1.447(7)
P5 C66 1.800(5)
P5 C59 1.805(5)
P6 C80 1.807(6)
P6 C73 1.816(6)
P7 C87 1.809(6)
P7 C94 1.810(6)
P8 C101 1.812(6)
P8 C108 1.817(6)
C59 C60 1.389(8)
C59 C64 1.410(7)
C60 C61 1.402(8)
C61 C62 1.384(10)
C62 C63 1.377(10)
C63 C64 1.391(8)
C66 C67 1.388(8)
C66 C71 1.408(8)
C67 C68 1.379(9)
C68 C69 1.381(10)
C69 C70 1.393(10)
C70 C71 1.391(8)
C73 C74 1.397(8)
C73 C78 1.413(8)
C74 C75 1.382(9)
C75 C76 1.386(10)
C76 C77 1.387(10)
C77 C78 1.389(9)
C80 C85 1.405(8)
C80 C81 1.406(9)
C81 C82 1.398(8)
C82 C83 1.391(11)
C83 C84 1.379(11)
C84 C85 1.386(9)
C87 C88 1.390(9)
C87 C92 1.394(8)
C88 C89 1.403(9)
C89 C90 1.392(12)
C90 C91 1.356(12)
C91 C92 1.406(9)
C94 C95 1.392(8)
C94 C99 1.417(8)
C95 C96 1.398(9)
C96 C97 1.384(10)
C97 C98 1.389(10)
C98 C99 1.388(9)
C101 C102 1.401(8)
C101 C106 1.403(8)
C102 C103 1.393(9)
C103 C104 1.377(11)
C104 C105 1.391(10)
C105 C106 1.399(8)
C108 C109 1.401(8)
C108 C113 1.404(9)
C109 C110 1.393(8)
C110 C111 1.399(11)
C111 C112 1.385(11)
C112 C113 1.380(9)
Al1 O19A 1.662(10)
Al1 O17A 1.702(9)
Al1 O17 1.709(8)
Al1 O20A 1.713(9)
Al1 O18A 1.715(10)
Al1 O18 1.741(8)
Al1 O20 1.751(9)
Al1 O19 1.756(8)
O17 C117 1.377(19)
O18 C121 1.392(14)
O19 C125 1.271(11)
O20 C129 1.35(3)
C117 C120 1.516(14)
C117 C119 1.549(16)
C117 C118 1.573(16)
C118 F3 1.311(13)
C118 F1 1.315(14)
C118 F2 1.364(13)
C119 F6 1.274(15)
C119 F4 1.356(14)
C119 F5 1.360(14)
C120 F7 1.262(14)
C120 F9 1.291(14)
C120 F8 1.310(17)
C121 C124 1.547(14)
C121 C122 1.565(14)
C121 C123 1.599(15)
C122 F10 1.286(14)
C122 F12 1.300(14)
C122 F11 1.327(14)
C123 F15 1.294(15)
C123 F14 1.364(15)
C123 F13 1.383(14)
C124 F17 1.335(14)
C124 F16 1.346(14)
C124 F18 1.419(14)
C125 O19A 1.399(13)
C125 C128 1.532(16)
C125 C126 1.577(17)
C125 C127 1.592(17)
C126 F20 1.321(17)
C126 F21 1.329(17)
C126 F19 1.369(16)
C127 F24 1.270(19)
C127 F22 1.304(18)
C127 F23 1.304(18)
C128 F27 1.242(15)
C128 F25 1.326(16)
C128 F26 1.377(17)
C130 F30 1.312(13)
C130 F29 1.353(12)
C130 F28 1.358(12)
C130 C129 1.559(17)
C129 C132 1.546(17)
C129 C131 1.557(17)
C131 F31 1.320(12)
C131 F33 1.321(12)
C131 F32 1.337(13)
C132 F34 1.313(13)
C132 F35 1.325(13)
C132 F36 1.328(12)
O17A C217 1.32(2)
O18A C221 1.323(17)
O20A C229 1.33(2)
C217 C218 1.53(3)
C217 C219 1.58(3)
C217 C220 1.61(2)
C218 F2A 1.303(16)
C218 F3A 1.313(17)
C218 F1A 1.341(16)
C219 F5A 1.287(16)
C219 F4A 1.304(16)
C219 F6A 1.308(16)
C220 F9A 1.333(16)
C220 F8A 1.345(15)
C220 F7A 1.360(16)
C221 C224 1.528(16)
C221 C222 1.56(2)
C221 C223 1.586(16)
C223 F14A 1.336(17)
C223 F15A 1.384(17)
C224 F16A 1.316(15)
C224 F18A 1.355(16)
C224 F17A 1.358(16)
C229 C230 1.547(15)
C229 C232 1.547(17)
C229 C231 1.554(15)
C230 F28A 1.304(13)
C230 F29A 1.334(14)
C230 F30A 1.359(14)
C231 F33A 1.309(13)
C231 F31A 1.320(13)
C231 F32A 1.332(13)
C222 F12A 1.345(19)
C222 F11A 1.349(19)
C222 F10A 1.357(19)
C232 F35A 1.316(14)
C232 F36A 1.325(14)
C232 F34A 1.344(15)
Al2 O22A 1.56(2)
Al2 O21 1.658(7)
Al2 O24 1.684(5)
Al2 O23 1.705(8)
Al2 O22 1.807(8)
O21 C133 1.271(12)
O22 C137 1.347(14)
O23 C141 1.321(10)
O24 C145 1.332(8)
C133 C136 1.515(12)
C133 C135 1.549(12)
C133 C134 1.552(12)
C134 F39 1.311(12)
C134 F37 1.324(11)
C134 F38 1.326(11)
C135 F42 1.299(11)
C135 F41 1.324(11)
C135 F40 1.344(11)
C136 F44 1.317(12)
C136 F43 1.332(15)
C136 F45 1.332(14)
C141 C144 1.520(11)
C141 C142 1.557(10)
C141 C143 1.580(12)
C142 F55 1.318(11)
C142 F57 1.327(11)
C142 F56 1.386(12)
C143 F59 1.293(12)
C143 F58 1.295(13)
C143 F60 1.350(11)
C144 F63 1.317(12)
C144 F61 1.328(13)
C144 F62 1.393(14)
C145 C147 1.527(10)
C145 C146 1.549(9)
C145 C148 1.563(10)
C146 F66 1.291(10)
C146 F64 1.297(10)
C146 F65 1.340(10)
C147 F68 1.324(11)
C147 F69 1.331(11)
C147 F67 1.334(12)
C148 F72 1.300(10)
C148 F70 1.310(10)
C148 F71 1.340(11)
C137 C139 1.553(15)
C137 C138 1.556(16)
C137 C140 1.600(15)
C138 F48 1.387(16)
C138 F46 1.400(17)
C138 F47 1.419(16)
C139 F50 1.329(15)
C139 F51 1.366(16)
C139 F49 1.374(17)
C140 F53 1.357(16)
C140 F52 1.361(15)
C140 F54 1.372(16)
O22A C237 1.37(2)
C237 C239 1.547(18)
C237 C238 1.562(15)
C237 C240 1.565(17)
C238 F47A 1.311(13)
C238 F48A 1.338(15)
C238 F46A 1.345(16)
C239 F50A 1.316(18)
C239 F49A 1.334(19)
C239 F51A 1.342(19)
C240 F52A 1.317(17)
C240 F53A 1.349(18)
C240 F54A 1.372(18)
Al3 O27 1.722(4)
Al3 O28 1.726(4)
Al3 O26 1.730(4)
Al3 O25 1.735(4)
O25 C149 1.336(7)
O26 C153 1.356(8)
O27 C157 1.359(7)
O28 C161 1.349(6)
C149 C151 1.510(11)
C149 C150 1.553(10)
C149 C152 1.578(10)
C149 C251 1.64(2)
C149 C252 1.70(4)
C150 F74 1.237(12)
C150 F73 1.307(12)
C150 F75 1.389(13)
C151 F78 1.215(14)
C151 F77 1.423(15)
C151 F76 1.434(15)
C152 F80 1.315(13)
C152 F79 1.317(12)
C152 F81 1.348(12)
C153 C254 1.47(2)
C153 C156 1.541(12)
C153 C256 1.545(17)
C153 C155 1.548(10)
C153 C154 1.580(10)
C154 F82 1.256(11)
C154 F84 1.385(11)
C154 F83 1.398(12)
C155 F85 1.289(12)
C155 F86 1.322(12)
C155 F87 1.328(13)
C156 F89 1.279(16)
C156 F88 1.315(16)
C156 F90 1.476(16)
C157 C158 1.545(8)
C157 C159 1.557(8)
C157 C160 1.564(8)
C158 F92 1.334(8)
C158 F93 1.340(7)
C158 F91 1.340(7)
C159 F96 1.325(8)
C159 F94 1.332(8)
C159 F95 1.339(7)
C160 F97 1.321(9)
C160 F99 1.324(9)
C160 F98 1.341(8)
C161 C164 1.552(8)
C161 C163 1.555(8)
C161 C162 1.563(8)
C162 F102 1.326(8)
C162 F101 1.336(7)
C162 F100 1.344(7)
C163 F104 1.334(7)
C163 F103 1.335(7)
C163 F105 1.340(7)
C164 F107 1.323(7)
C164 F106 1.334(7)
C164 F108 1.339(7)
C251 F76A 1.359(16)
C251 F77A 1.360(16)
C251 F78A 1.375(16)
C252 F80A 1.365(18)
C252 F81A 1.373(18)
C252 F79A 1.382(18)
C254 F84A 1.330(16)
C254 F83A 1.342(16)
C254 F82A 1.378(17)
C256 F88A 1.237(15)
C256 F89A 1.321(14)
C256 F90A 1.360(15)
Al4 O31 1.723(4)
Al4 O29 1.728(4)
Al4 O32 1.730(4)
Al4 O30 1.731(4)
O29 C169 1.354(7)
O30 C165 1.358(6)
O31 C173 1.346(7)
O32 C177 1.347(6)
C165 C168 1.550(9)
C165 C166 1.553(8)
C165 C167 1.556(8)
C166 F118 1.326(7)
C166 F133 1.332(8)
C166 F131 1.347(7)
C167 F139 1.320(8)
C167 F127 1.327(10)
C167 F125 1.343(8)
C168 F141 1.331(8)
C168 F132 1.335(9)
C168 F142 1.347(7)
C169 C170 1.548(9)
C169 C171 1.549(9)
C169 C172 1.568(9)
C170 F137 1.332(8)
C170 F134 1.337(8)
C170 F136 1.341(9)
C171 F143 1.342(8)
C171 F123 1.343(9)
C171 F144 1.343(8)
C172 F130 1.321(8)
C172 F135 1.340(8)
C172 F138 1.352(8)
C173 C174 1.554(8)
C173 C175 1.563(8)
C173 C176 1.568(8)
C174 F119 1.335(9)
C174 F124 1.336(8)
C174 F128 1.338(7)
C175 F113 1.326(8)
C175 F110 1.334(7)
C175 F120 1.335(7)
C176 F116 1.321(7)
C176 F111 1.322(7)
C176 F109 1.352(7)
C177 C179 1.553(8)
C177 C178 1.558(8)
C177 C180 1.561(8)
C178 F112 1.325(7)
C178 F117 1.327(8)
C178 F115 1.346(7)
C179 F121 1.336(7)
C179 F126 1.338(7)
C179 F114 1.339(8)
C180 F129 1.333(8)
C180 F122 1.341(7)
C180 F140 1.341(8)
C181 C182 1.364(14)
C181 C186 1.389(14)
C181 Cl1B 1.695(9)
C183 C184 1.388(10)
C183 C182 1.389(12)
C183 Cl1A 1.630(9)
C184 C185 1.393(11)
C185 C186 1.374(11)
Cl2 C187 1.738(8)
C187 C192 1.381(11)
C187 C188 1.386(11)
C188 C189 1.390(11)
C189 C190 1.386(11)
C190 C191 1.375(11)
C191 C192 1.390(13)
C193 C194 1.673(16)
C194 C195 1.556(17)
C195 C196 1.500(17)
C196 C197 1.536(17)
C197 C198 1.563(17)
